data_7010846
loop_
_publ_author_name
'Bond, Andrew D.'
'Linton, David J.'
'Schooler, Paul'
'Wheatley, Andrew E. H.'

_publ_section_title
;
 Solvent-dependent assembly of mixed-metal
 N,N\^a&#x20AC;&#x00B2;-diphenylbenzamidinate oxide and alkoxide
 complexes
;
_journal_issue 21
_journal_name_full 'Journal of the Chemical Society, Dalton Transactions'
_journal_page_first 3173
_journal_paper_doi 10.1039/b104444n
_journal_year 2001
_chemical_formula_moiety 'C114 H90 Li4 N12 O Zn2, 2(C7 H8)'
_chemical_formula_sum 'C128 H106 Li4 N12 O Zn2'
_chemical_formula_weight 1986.75
_space_group_IT_number 15
_symmetry_cell_setting monoclinic
_symmetry_space_group_name_Hall '-C 2yc'
_symmetry_space_group_name_H-M 'C 1 2/c 1'
_atom_sites_solution_hydrogens geom
_atom_sites_solution_primary direct
_atom_sites_solution_secondary difmap
_cell_angle_alpha 90.00
_cell_angle_beta 90.718(2)
_cell_angle_gamma 90.00
_cell_formula_units_Z 4
_cell_length_a 17.4711(5)
_cell_length_b 24.7419(8)
_cell_length_c 24.2561(7)
_cell_measurement_reflns_used 107702
_cell_measurement_temperature 180(2)
_cell_measurement_theta_max 22.46
_cell_measurement_theta_min 1.02
_cell_volume 10484.3(5)
_computing_cell_refinement 'HKL Scalepack (Otwinowski & Minor 1997)'
_computing_data_collection 'Collect (Nonius B.V. 1998)'
_computing_data_reduction
;
HKL Denzo and Scalepack (Otwinowski & Minor 1997)
;
_computing_publication_material 'SHELXL-97 (Sheldrick 1997)'
_computing_structure_refinement 'SHELXL-97 (Sheldrick 1997)'
_computing_structure_solution 'SHELXS-97 (Sheldrick 1997)'
_diffrn_ambient_temperature 180(2)
_diffrn_measured_fraction_theta_full 0.985
_diffrn_measured_fraction_theta_max 0.985
_diffrn_measurement_device_type 'Nonius Kappa CCD'
_diffrn_measurement_method 'Thin slice \w and \f scans'
_diffrn_radiation_monochromator graphite
_diffrn_radiation_source 'fine-focus sealed tube'
_diffrn_radiation_type MoK\a
_diffrn_radiation_wavelength 0.71073
_diffrn_reflns_av_R_equivalents 0.0848
_diffrn_reflns_av_sigmaI/netI 0.0694
_diffrn_reflns_limit_h_max 18
_diffrn_reflns_limit_h_min -18
_diffrn_reflns_limit_k_max 25
_diffrn_reflns_limit_k_min -26
_diffrn_reflns_limit_l_max 26
_diffrn_reflns_limit_l_min -25
_diffrn_reflns_number 23899
_diffrn_reflns_theta_full 22.46
_diffrn_reflns_theta_max 22.46
_diffrn_reflns_theta_min 3.59
_diffrn_standards_number 0
_exptl_absorpt_coefficient_mu 0.516
_exptl_absorpt_correction_T_max 0.921
_exptl_absorpt_correction_T_min 0.788
_exptl_absorpt_correction_type multi-scan
_exptl_absorpt_process_details 'Sortav Blessing (1995)'
_exptl_crystal_colour colourless
_exptl_crystal_density_diffrn 1.259
_exptl_crystal_density_method 'not measured'
_exptl_crystal_description block
_exptl_crystal_F_000 4152
_exptl_crystal_size_max 0.28
_exptl_crystal_size_mid 0.16
_exptl_crystal_size_min 0.16
_refine_diff_density_max 0.424
_refine_diff_density_min -0.551
_refine_diff_density_rms 0.061
_refine_ls_extinction_method none
_refine_ls_goodness_of_fit_ref 1.030
_refine_ls_hydrogen_treatment mixed
_refine_ls_matrix_type full
_refine_ls_number_parameters 613
_refine_ls_number_reflns 6712
_refine_ls_number_restraints 0
_refine_ls_restrained_S_all 1.030
_refine_ls_R_factor_all 0.0911
_refine_ls_R_factor_gt 0.0657
_refine_ls_shift/su_max 0.012
_refine_ls_shift/su_mean 0.001
_refine_ls_structure_factor_coef Fsqd
_refine_ls_weighting_details 'calc w=1/[\s^2^(Fo^2^)+(0.0890P)^2^+21.5029P] where P=(Fo^2^+2Fc^2^)/3'
_refine_ls_weighting_scheme calc
_refine_ls_wR_factor_gt 0.1619
_refine_ls_wR_factor_ref 0.1794
_reflns_number_gt 4976
_reflns_number_total 6712
_reflns_threshold_expression >2sigma(I)
_cod_data_source_file b104444n.txt
_cod_data_source_block aw0106
_cod_original_sg_symbol_H-M C2/c
_cod_database_code 7010846

loop_
_symmetry_equiv_pos_as_xyz
'x, y, z'
'-x, y, -z+1/2'
'x+1/2, y+1/2, z'
'-x+1/2, y+1/2, -z+1/2'
'-x, -y, -z'
'x, -y, z-1/2'
'-x+1/2, -y+1/2, -z'
'x+1/2, -y+1/2, z-1/2'

loop_
_atom_site_label
_atom_site_type_symbol
_atom_site_fract_x
_atom_site_fract_y
_atom_site_fract_z
_atom_site_U_iso_or_equiv
_atom_site_adp_type
_atom_site_occupancy
_atom_site_symmetry_multiplicity
_atom_site_calc_flag
_atom_site_refinement_flags
_atom_site_disorder_assembly
_atom_site_disorder_group
Zn1 Zn 0.95181(4) 0.37261(3) 0.19663(3) 0.0382(2) Uiso 0.58 1 d P . 1
Zn2 Zn 0.95962(5) 0.26730(4) 0.19594(4) 0.0382(2) Uiso 0.42 1 d P . 1
Li1 Li 0.95181(4) 0.37261(3) 0.19663(3) 0.0382(2) Uiso 0.42 1 d P . 2
Li2 Li 0.95962(5) 0.26730(4) 0.19594(4) 0.0382(2) Uiso 0.58 1 d P . 2
Li3 Li 1.0877(4) 0.3197(3) 0.2034(3) 0.0555(19) Uani 1 1 d . . .
O1 O 1.0000 0.31899(13) 0.2500 0.0364(9) Uani 1 2 d S . .
N1 N 1.02753(19) 0.37348(13) 0.13422(14) 0.0472(9) Uani 1 1 d . . .
C1 C 1.0602(2) 0.23348(16) 0.10093(17) 0.0474(11) Uani 1 1 d . . .
N2 N 1.04207(18) 0.28131(13) 0.13111(13) 0.0449(8) Uani 1 1 d . . .
C2 C 1.0299(3) 0.22241(17) 0.04892(18) 0.0540(12) Uani 1 1 d . . .
H2A H 0.9976 0.2481 0.0311 0.065 Uiso 1 1 calc R . .
N3 N 0.8593(2) 0.3212(2) 0.17075(15) 0.0811(15) Uani 1 1 d . . .
C3 C 1.0462(3) 0.1744(2) 0.0230(2) 0.0692(14) Uani 1 1 d . . .
H3A H 1.0255 0.1674 -0.0126 0.083 Uiso 1 1 calc R . .
N4 N 0.81177(19) 0.31290(17) 0.25860(15) 0.0604(11) Uani 1 1 d . . .
C4 C 1.0917(4) 0.1368(2) 0.0478(3) 0.0806(17) Uani 1 1 d . . .
H4A H 1.1025 0.1037 0.0297 0.097 Uiso 1 1 calc R . .
C5 C 1.1219(3) 0.1469(2) 0.0992(3) 0.0768(16) Uani 1 1 d . . .
H5A H 1.1537 0.1206 0.1166 0.092 Uiso 1 1 calc R . .
N5 N 0.93810(19) 0.44640(13) 0.23406(16) 0.0572(10) Uani 1 1 d . . .
C6 C 1.1068(3) 0.19531(19) 0.1262(2) 0.0616(13) Uani 1 1 d . . .
H6A H 1.1282 0.2021 0.1618 0.074 Uiso 1 1 calc R . .
N6 N 0.94982(18) 0.18890(12) 0.21870(14) 0.0432(8) Uani 1 1 d . . .
C7 C 1.0887(3) 0.33431(19) 0.0523(2) 0.0660(14) Uani 1 1 d . . .
C8 C 1.1646(4) 0.3181(2) 0.0474(3) 0.097(2) Uani 1 1 d . . .
H8A H 1.1907 0.3033 0.0784 0.117 Uiso 1 1 calc R . .
C9 C 1.2026(6) 0.3233(3) -0.0020(5) 0.146(4) Uani 1 1 d . . .
H9A H 1.2547 0.3129 -0.0052 0.175 Uiso 1 1 calc R . .
C10 C 1.1627(10) 0.3437(4) -0.0459(4) 0.164(6) Uani 1 1 d . . .
H10A H 1.1887 0.3476 -0.0799 0.197 Uiso 1 1 calc R . .
C11 C 1.0881(8) 0.3586(3) -0.0440(3) 0.141(4) Uani 1 1 d . . .
H11A H 1.0617 0.3713 -0.0760 0.169 Uiso 1 1 calc R . .
C12 C 1.0506(5) 0.3546(2) 0.0075(2) 0.098(2) Uani 1 1 d . . .
H12A H 0.9990 0.3661 0.0107 0.118 Uiso 1 1 calc R . .
C13 C 1.0454(3) 0.42538(18) 0.11176(17) 0.0526(12) Uani 1 1 d . . .
C14 C 1.1186(3) 0.4454(2) 0.1115(2) 0.0783(16) Uani 1 1 d . . .
H14A H 1.1595 0.4248 0.1268 0.094 Uiso 1 1 calc R . .
C15 C 1.1329(5) 0.4964(3) 0.0883(3) 0.102(2) Uani 1 1 d . . .
H15A H 1.1838 0.5097 0.0871 0.122 Uiso 1 1 calc R . .
C16 C 1.0747(6) 0.5270(3) 0.0674(2) 0.100(2) Uani 1 1 d . . .
H16A H 1.0849 0.5617 0.0526 0.120 Uiso 1 1 calc R . .
C17 C 1.0023(4) 0.5077(2) 0.0680(2) 0.0867(18) Uani 1 1 d . . .
H17A H 0.9617 0.5288 0.0530 0.104 Uiso 1 1 calc R . .
C18 C 0.9870(3) 0.4571(2) 0.09043(19) 0.0684(14) Uani 1 1 d . . .
H18A H 0.9359 0.4441 0.0911 0.082 Uiso 1 1 calc R . .
C19 C 1.0502(2) 0.32940(17) 0.10694(17) 0.0466(11) Uani 1 1 d . . .
C20 C 0.7501(2) 0.2979(2) 0.29354(19) 0.0572(12) Uani 1 1 d . . .
C21 C 0.7220(4) 0.3344(3) 0.3306(3) 0.109(2) Uani 1 1 d . . .
H21A H 0.7409 0.3704 0.3309 0.131 Uiso 1 1 calc R . .
C22 C 0.6653(4) 0.3192(3) 0.3683(3) 0.126(3) Uani 1 1 d . . .
H22A H 0.6467 0.3452 0.3937 0.151 Uiso 1 1 calc R . .
C23 C 0.6371(3) 0.2691(3) 0.3691(3) 0.098(2) Uani 1 1 d . . .
H23A H 0.6005 0.2586 0.3956 0.117 Uiso 1 1 calc R . .
C24 C 0.6626(4) 0.2337(3) 0.3307(3) 0.103(2) Uani 1 1 d . . .
H24A H 0.6406 0.1986 0.3289 0.124 Uiso 1 1 calc R . .
C25 C 0.7202(4) 0.2473(2) 0.2936(2) 0.0810(16) Uani 1 1 d . . .
H25A H 0.7384 0.2210 0.2684 0.097 Uiso 1 1 calc R . .
C26 C 0.7224(2) 0.30289(19) 0.18043(19) 0.0531(11) Uani 1 1 d . . .
C27 C 0.6651(3) 0.3402(3) 0.1877(3) 0.0955(19) Uani 1 1 d . . .
H27A H 0.6751 0.3729 0.2070 0.115 Uiso 1 1 calc R . .
C28 C 0.5919(4) 0.3296(4) 0.1663(4) 0.138(3) Uani 1 1 d . . .
H28A H 0.5522 0.3554 0.1709 0.166 Uiso 1 1 calc R . .
C29 C 0.5768(5) 0.2828(5) 0.1391(4) 0.144(4) Uani 1 1 d . . .
H29A H 0.5269 0.2757 0.1249 0.173 Uiso 1 1 calc R . .
C30 C 0.6333(4) 0.2466(3) 0.1324(3) 0.107(2) Uani 1 1 d . . .
H30A H 0.6226 0.2140 0.1131 0.128 Uiso 1 1 calc R . .
C31 C 0.7064(3) 0.2553(2) 0.1527(2) 0.0667(14) Uani 1 1 d . . .
H31A H 0.7452 0.2289 0.1478 0.080 Uiso 1 1 calc R . .
C32 C 0.8424(3) 0.3278(2) 0.11285(19) 0.0607(13) Uani 1 1 d . . .
C33 C 0.8582(3) 0.2865(2) 0.07732(19) 0.0611(13) Uani 1 1 d . . .
H33A H 0.8804 0.2541 0.0911 0.073 Uiso 1 1 calc R . .
C34 C 0.8423(3) 0.2916(2) 0.0216(2) 0.0761(15) Uani 1 1 d . . .
H34A H 0.8518 0.2620 -0.0024 0.091 Uiso 1 1 calc R . .
C35 C 0.8136(3) 0.3378(3) 0.0009(2) 0.0836(17) Uani 1 1 d . . .
H35A H 0.8043 0.3411 -0.0376 0.100 Uiso 1 1 calc R . .
C36 C 0.7980(3) 0.3796(2) 0.0351(3) 0.0887(18) Uani 1 1 d . . .
H36A H 0.7772 0.4121 0.0204 0.106 Uiso 1 1 calc R . .
C37 C 0.8120(3) 0.3755(2) 0.0912(3) 0.0806(16) Uani 1 1 d . . .
H37A H 0.8009 0.4050 0.1149 0.097 Uiso 1 1 calc R . .
C38 C 0.8004(2) 0.31244(19) 0.20480(19) 0.0553(12) Uani 1 1 d . . .
C39 C 0.8689(2) 0.47367(17) 0.21916(19) 0.0513(11) Uani 1 1 d . . .
C40 C 0.8642(3) 0.5145(2) 0.17971(19) 0.0625(13) Uani 1 1 d . . .
H40A H 0.9091 0.5266 0.1618 0.075 Uiso 1 1 calc R . .
C41 C 0.7939(3) 0.5372(2) 0.1667(2) 0.0795(16) Uani 1 1 d . . .
H41A H 0.7914 0.5649 0.1397 0.095 Uiso 1 1 calc R . .
C42 C 0.7282(3) 0.5210(2) 0.1917(2) 0.0760(15) Uani 1 1 d . . .
H42A H 0.6806 0.5374 0.1824 0.091 Uiso 1 1 calc R . .
C43 C 0.7320(3) 0.4809(2) 0.2302(2) 0.0682(14) Uani 1 1 d . . .
H43A H 0.6869 0.4692 0.2480 0.082 Uiso 1 1 calc R . .
C44 C 0.8021(3) 0.45716(19) 0.2433(2) 0.0642(13) Uani 1 1 d . . .
H44A H 0.8038 0.4288 0.2696 0.077 Uiso 1 1 calc R . .
C45 C 1.0000 0.5347(2) 0.2500 0.0444(14) Uani 1 2 d S . .
C46 C 0.9546(2) 0.56290(18) 0.28633(18) 0.0546(12) Uani 1 1 d . . .
H46A H 0.9229 0.5439 0.3113 0.066 Uiso 1 1 calc R . .
C47 C 0.9553(3) 0.6189(2) 0.2863(3) 0.0773(16) Uani 1 1 d . . .
H47A H 0.9246 0.6382 0.3116 0.093 Uiso 1 1 calc R . .
C48 C 1.0000 0.6465(3) 0.2500 0.087(3) Uani 1 2 d S . .
H48A H 1.0000 0.6849 0.2500 0.105 Uiso 1 2 calc SR . .
C49 C 1.0000 0.4741(2) 0.2500 0.0488(15) Uani 1 2 d S . .
C50 C 0.8879(2) 0.15985(16) 0.19332(17) 0.0457(10) Uani 1 1 d . . .
C51 C 0.8286(3) 0.13921(19) 0.2237(2) 0.0614(13) Uani 1 1 d . . .
H51A H 0.8299 0.1425 0.2628 0.074 Uiso 1 1 calc R . .
C52 C 0.7674(3) 0.1140(2) 0.1984(3) 0.0797(17) Uani 1 1 d . . .
H52A H 0.7273 0.0995 0.2200 0.096 Uiso 1 1 calc R . .
C53 C 0.7640(4) 0.1095(2) 0.1423(3) 0.0842(18) Uani 1 1 d . . .
H53A H 0.7209 0.0932 0.1247 0.101 Uiso 1 1 calc R . .
C54 C 0.8228(4) 0.1287(2) 0.1117(2) 0.0774(16) Uani 1 1 d . . .
H54A H 0.8212 0.1247 0.0727 0.093 Uiso 1 1 calc R . .
C55 C 0.8854(3) 0.15403(18) 0.13678(19) 0.0599(12) Uani 1 1 d . . .
H55A H 0.9262 0.1673 0.1150 0.072 Uiso 1 1 calc R . .
C56 C 1.0000 0.1011(2) 0.2500 0.0466(15) Uani 1 2 d S . .
C57 C 1.0144(2) 0.07226(18) 0.2023(2) 0.0574(12) Uani 1 1 d . . .
H57A H 1.0242 0.0911 0.1690 0.069 Uiso 1 1 calc R . .
C58 C 1.0148(3) 0.0163(2) 0.2026(3) 0.0764(16) Uani 1 1 d . . .
H58A H 1.0253 -0.0030 0.1696 0.092 Uiso 1 1 calc R . .
C59 C 1.0000 -0.0112(3) 0.2500 0.087(3) Uani 1 2 d S . .
H59A H 1.0000 -0.0496 0.2500 0.105 Uiso 1 2 calc SR . .
C60 C 1.0000 0.1621(2) 0.2500 0.0417(14) Uani 1 2 d S . .
C1A C 0.6412(7) 0.5080(5) -0.0510(3) 0.1163(12) Uiso 0.50 1 d PG A 1
C2A C 0.5883(6) 0.4714(5) -0.0307(4) 0.1163(12) Uiso 0.50 1 d PG A 1
H2AA H 0.5493 0.4573 -0.0544 0.140 Uiso 0.50 1 calc PR A 1
C3A C 0.5924(6) 0.4552(5) 0.0241(4) 0.1163(12) Uiso 0.50 1 d PG A 1
H3AA H 0.5562 0.4301 0.0380 0.140 Uiso 0.50 1 calc PR A 1
C4A C 0.6494(6) 0.4757(5) 0.0587(3) 0.1163(12) Uiso 0.50 1 d PG A 1
H4AA H 0.6522 0.4647 0.0961 0.140 Uiso 0.50 1 calc PR A 1
C5A C 0.7024(6) 0.5124(5) 0.0384(4) 0.1163(12) Uiso 0.50 1 d PG A 1
H5AA H 0.7413 0.5264 0.0620 0.140 Uiso 0.50 1 calc PR A 1
C6A C 0.6983(6) 0.5285(4) -0.0165(4) 0.1163(12) Uiso 0.50 1 d PG A 1
H6AA H 0.7345 0.5536 -0.0303 0.140 Uiso 0.50 1 calc PR A 1
C7A C 0.6405(8) 0.5266(6) -0.1108(6) 0.1163(12) Uiso 0.50 1 d P A 1
H7AA H 0.6240 0.4968 -0.1346 0.174 Uiso 0.50 1 calc PR A 1
H7AB H 0.6921 0.5381 -0.1210 0.174 Uiso 0.50 1 calc PR A 1
H7AC H 0.6050 0.5571 -0.1151 0.174 Uiso 0.50 1 calc PR A 1
C1B C 0.6165(6) 0.4703(4) 0.0167(4) 0.1163(12) Uiso 0.50 1 d PG B 2
C2B C 0.5882(6) 0.4788(5) -0.0364(5) 0.1163(12) Uiso 0.50 1 d PG B 2
H2BA H 0.5442 0.4597 -0.0490 0.140 Uiso 0.50 1 calc PR B 2
C3B C 0.6244(6) 0.5152(5) -0.0711(4) 0.1163(12) Uiso 0.50 1 d PG B 2
H3BA H 0.6050 0.5210 -0.1074 0.140 Uiso 0.50 1 calc PR B 2
C4B C 0.6888(6) 0.5431(4) -0.0527(4) 0.1163(12) Uiso 0.50 1 d PG B 2
H4BA H 0.7135 0.5680 -0.0764 0.140 Uiso 0.50 1 calc PR B 2
C5B C 0.7170(6) 0.5346(5) 0.0004(4) 0.1163(12) Uiso 0.50 1 d PG B 2
H5BA H 0.7611 0.5537 0.0130 0.140 Uiso 0.50 1 calc PR B 2
C6B C 0.6809(6) 0.4982(5) 0.0351(3) 0.1163(12) Uiso 0.50 1 d PG B 2
H6BA H 0.7002 0.4924 0.0714 0.140 Uiso 0.50 1 calc PR B 2
C7B C 0.5861(8) 0.4327(6) 0.0573(6) 0.1163(12) Uiso 0.50 1 d P B 2
H7BA H 0.5303 0.4363 0.0586 0.174 Uiso 0.50 1 calc PR B 2
H7BB H 0.6082 0.4409 0.0937 0.174 Uiso 0.50 1 calc PR B 2
H7BC H 0.5994 0.3956 0.0469 0.174 Uiso 0.50 1 calc PR B 2

loop_
_atom_site_aniso_label
_atom_site_aniso_U_11
_atom_site_aniso_U_22
_atom_site_aniso_U_33
_atom_site_aniso_U_23
_atom_site_aniso_U_13
_atom_site_aniso_U_12
Li3 0.040(4) 0.080(5) 0.046(4) -0.004(4) 0.003(3) -0.004(4)
O1 0.0359(19) 0.034(2) 0.039(2) 0.000 0.0033(16) 0.000
N1 0.056(2) 0.040(2) 0.046(2) -0.0061(17) 0.0056(16) -0.0061(17)
C1 0.049(2) 0.043(3) 0.050(3) -0.008(2) 0.009(2) 0.001(2)
N2 0.052(2) 0.043(2) 0.040(2) -0.0047(17) -0.0012(16) 0.0045(17)
C2 0.071(3) 0.043(3) 0.048(3) -0.009(2) 0.007(2) -0.003(2)
N3 0.038(2) 0.164(5) 0.041(2) -0.018(3) -0.0011(18) -0.008(2)
C3 0.101(4) 0.053(3) 0.055(3) -0.015(3) 0.014(3) -0.009(3)
N4 0.037(2) 0.096(3) 0.048(2) -0.006(2) 0.0025(17) -0.003(2)
C4 0.106(4) 0.055(3) 0.082(4) -0.017(3) 0.035(4) 0.007(3)
C5 0.079(4) 0.058(3) 0.094(5) 0.004(3) 0.018(3) 0.022(3)
N5 0.042(2) 0.038(2) 0.092(3) -0.0054(19) 0.0000(19) 0.0026(18)
C6 0.061(3) 0.056(3) 0.068(3) -0.003(3) 0.004(2) 0.012(3)
N6 0.0419(19) 0.0381(19) 0.049(2) 0.0045(16) -0.0065(15) -0.0022(16)
C7 0.096(4) 0.043(3) 0.060(3) -0.014(2) 0.029(3) -0.019(3)
C8 0.104(5) 0.069(4) 0.121(5) -0.038(3) 0.067(4) -0.033(3)
C9 0.167(8) 0.071(5) 0.203(10) -0.046(6) 0.135(9) -0.037(5)
C10 0.322(18) 0.064(6) 0.108(7) -0.029(5) 0.113(10) -0.051(8)
C11 0.280(13) 0.063(5) 0.082(5) -0.017(4) 0.066(7) -0.025(6)
C12 0.198(7) 0.051(3) 0.046(3) -0.013(3) 0.027(4) -0.018(4)
C13 0.075(3) 0.045(3) 0.038(2) -0.010(2) 0.014(2) -0.012(3)
C14 0.079(4) 0.053(3) 0.104(4) -0.021(3) 0.025(3) -0.020(3)
C15 0.119(6) 0.064(4) 0.125(6) -0.033(4) 0.059(5) -0.043(4)
C16 0.177(8) 0.054(4) 0.071(4) -0.011(3) 0.045(5) -0.036(5)
C17 0.149(6) 0.054(3) 0.057(3) 0.007(3) 0.000(3) -0.017(4)
C18 0.102(4) 0.054(3) 0.049(3) 0.005(2) 0.002(3) -0.015(3)
C19 0.045(2) 0.050(3) 0.044(2) -0.012(2) 0.0040(19) -0.006(2)
C20 0.039(2) 0.072(3) 0.061(3) 0.000(3) 0.002(2) -0.004(2)
C21 0.120(5) 0.090(4) 0.120(5) -0.027(4) 0.069(5) -0.039(4)
C22 0.128(6) 0.102(6) 0.151(7) -0.007(5) 0.095(5) -0.004(5)
C23 0.057(3) 0.110(6) 0.126(6) 0.035(5) 0.023(4) 0.000(4)
C24 0.122(6) 0.092(5) 0.095(5) 0.028(4) -0.005(4) -0.036(4)
C25 0.107(4) 0.069(4) 0.068(4) 0.016(3) 0.003(3) -0.004(3)
C26 0.042(2) 0.056(3) 0.061(3) 0.005(2) -0.010(2) -0.002(2)
C27 0.054(3) 0.082(4) 0.150(6) 0.003(4) -0.011(4) 0.009(3)
C28 0.046(4) 0.166(8) 0.203(10) 0.040(7) -0.021(5) 0.021(5)
C29 0.065(5) 0.223(12) 0.144(8) 0.030(8) -0.041(5) -0.046(7)
C30 0.093(5) 0.145(7) 0.081(4) -0.006(4) -0.011(4) -0.067(5)
C31 0.063(3) 0.074(4) 0.064(3) 0.006(3) -0.005(2) -0.021(3)
C32 0.043(3) 0.086(4) 0.053(3) -0.011(3) -0.002(2) -0.005(3)
C33 0.066(3) 0.070(3) 0.048(3) -0.001(3) -0.013(2) 0.010(3)
C34 0.092(4) 0.081(4) 0.054(3) -0.013(3) -0.018(3) 0.021(3)
C35 0.100(4) 0.097(4) 0.054(3) 0.003(3) -0.006(3) 0.031(4)
C36 0.099(4) 0.078(4) 0.089(5) 0.024(4) -0.011(4) 0.025(3)
C37 0.064(3) 0.073(4) 0.104(5) -0.028(3) -0.001(3) 0.003(3)
C38 0.038(2) 0.071(3) 0.056(3) -0.009(2) -0.005(2) 0.001(2)
C39 0.046(3) 0.040(2) 0.068(3) -0.019(2) 0.001(2) 0.002(2)
C40 0.059(3) 0.070(3) 0.058(3) 0.003(3) -0.004(2) -0.001(3)
C41 0.076(4) 0.092(4) 0.071(4) 0.017(3) -0.015(3) 0.003(3)
C42 0.064(3) 0.072(4) 0.092(4) -0.001(3) -0.010(3) 0.018(3)
C43 0.048(3) 0.066(3) 0.091(4) -0.006(3) 0.004(3) 0.008(3)
C44 0.052(3) 0.049(3) 0.091(4) 0.004(3) 0.005(3) 0.003(2)
C45 0.044(3) 0.033(3) 0.056(4) 0.000 -0.005(3) 0.000
C46 0.057(3) 0.048(3) 0.059(3) -0.009(2) 0.000(2) 0.001(2)
C47 0.069(3) 0.050(3) 0.113(5) -0.025(3) 0.001(3) 0.004(3)
C48 0.086(6) 0.033(4) 0.143(8) 0.000 -0.013(6) 0.000
C49 0.051(4) 0.038(3) 0.058(4) 0.000 0.010(3) 0.000
C50 0.049(3) 0.035(2) 0.053(3) 0.005(2) -0.011(2) -0.004(2)
C51 0.054(3) 0.066(3) 0.063(3) 0.018(2) -0.014(2) -0.020(2)
C52 0.067(3) 0.069(3) 0.102(5) 0.033(3) -0.030(3) -0.029(3)
C53 0.091(4) 0.051(3) 0.109(5) 0.011(3) -0.055(4) -0.021(3)
C54 0.092(4) 0.071(4) 0.068(4) -0.010(3) -0.038(3) 0.001(3)
C55 0.070(3) 0.054(3) 0.056(3) 0.004(2) -0.010(2) 0.002(2)
C56 0.045(3) 0.034(3) 0.061(4) 0.000 -0.010(3) 0.000
C57 0.061(3) 0.049(3) 0.062(3) -0.008(2) -0.005(2) 0.006(2)
C58 0.073(3) 0.049(3) 0.107(5) -0.026(3) -0.010(3) 0.005(3)
C59 0.084(6) 0.042(4) 0.135(8) 0.000 -0.015(5) 0.000
C60 0.044(3) 0.042(3) 0.040(3) 0.000 0.001(3) 0.000

loop_
_atom_type_symbol
_atom_type_description
_atom_type_scat_dispersion_real
_atom_type_scat_dispersion_imag
_atom_type_scat_source
C C 0.0033 0.0016 'International Tables Vol C Tables 4.2.6.8 and 6.1.1.4'
H H 0.0000 0.0000 'International Tables Vol C Tables 4.2.6.8 and 6.1.1.4'
N N 0.0061 0.0033 'International Tables Vol C Tables 4.2.6.8 and 6.1.1.4'
O O 0.0106 0.0060 'International Tables Vol C Tables 4.2.6.8 and 6.1.1.4'
Zn Zn 0.2839 1.4301 'International Tables Vol C Tables 4.2.6.8 and 6.1.1.4'
Li Li -0.0003 0.0001 'International Tables Vol C Tables 4.2.6.8 and 6.1.1.4'

loop_
_geom_angle_atom_site_label_1
_geom_angle_atom_site_label_2
_geom_angle_atom_site_label_3
_geom_angle
_geom_angle_site_symmetry_1
_geom_angle_site_symmetry_3
_geom_angle_publ_flag
N1 Zn1 O1 102.38(10) . . ?
N1 Zn1 N5 113.71(14) . . ?
O1 Zn1 N5 110.42(13) . . ?
N1 Zn1 N3 106.54(14) . . ?
O1 Zn1 N3 95.97(14) . . ?
N5 Zn1 N3 124.40(16) . . ?
N1 Zn1 Zn2 88.34(10) . . ?
O1 Zn1 Zn2 47.92(7) . . ?
N5 Zn1 Zn2 153.73(12) . . ?
N3 Zn1 Zn2 56.29(13) . . ?
N1 Zn1 Li3 58.06(18) . . ?
O1 Zn1 Li3 44.79(15) . . ?
N5 Zn1 Li3 120.57(19) . . ?
N3 Zn1 Li3 112.8(2) . . ?
Zn2 Zn1 Li3 58.19(16) . . ?
N1 Zn1 Li3 144.06(17) . 2_755 ?
O1 Zn1 Li3 42.21(14) . 2_755 ?
N5 Zn1 Li3 90.09(19) . 2_755 ?
N3 Zn1 Li3 77.69(18) . 2_755 ?
Zn2 Zn1 Li3 63.87(16) . 2_755 ?
Li3 Zn1 Li3 87.0(2) . 2_755 ?
N1 Zn1 Zn1 105.91(10) . 2_755 ?
O1 Zn1 Zn1 40.83(7) . 2_755 ?
N5 Zn1 Zn1 72.13(11) . 2_755 ?
N3 Zn1 Zn1 130.55(12) . 2_755 ?
Zn2 Zn1 Zn1 88.70(3) . 2_755 ?
Li3 Zn1 Zn1 58.59(15) . 2_755 ?
Li3 Zn1 Zn1 54.43(14) 2_755 2_755 ?
O1 Zn2 N6 118.32(13) . . ?
O1 Zn2 N2 98.28(10) . . ?
N6 Zn2 N2 114.15(13) . . ?
O1 Zn2 N3 93.84(13) . . ?
N6 Zn2 N3 124.48(15) . . ?
N2 Zn2 N3 103.13(14) . . ?
O1 Zn2 Li3 47.32(16) . . ?
N6 Zn2 Li3 122.4(2) . . ?
N2 Zn2 Li3 52.50(18) . . ?
N3 Zn2 Li3 112.7(2) . . ?
O1 Zn2 Zn1 50.32(8) . . ?
N6 Zn2 Zn1 161.87(11) . . ?
N2 Zn2 Zn1 83.15(9) . . ?
N3 Zn2 Zn1 51.50(12) . . ?
Li3 Zn2 Zn1 62.93(17) . . ?
O1 Zn2 Li3 41.08(14) . 2_755 ?
N6 Zn2 Li3 99.98(18) . 2_755 ?
N2 Zn2 Li3 137.54(17) . 2_755 ?
N3 Zn2 Li3 74.77(17) . 2_755 ?
Li3 Zn2 Li3 88.4(3) . 2_755 ?
Zn1 Zn2 Li3 62.07(15) . 2_755 ?
O1 Zn2 Zn2 40.80(8) . 2_755 ?
N6 Zn2 Zn2 78.44(10) . 2_755 ?
N2 Zn2 Zn2 109.14(10) . 2_755 ?
N3 Zn2 Zn2 126.40(10) . 2_755 ?
Li3 Zn2 Zn2 62.39(16) . 2_755 ?
Zn1 Zn2 Zn2 91.07(3) . 2_755 ?
Li3 Zn2 Zn2 52.48(14) 2_755 2_755 ?
O1 Li3 N4 115.9(4) . 2_755 ?
O1 Li3 N2 100.8(3) . . ?
N4 Li3 N2 131.5(4) 2_755 . ?
O1 Li3 N1 94.1(3) . . ?
N4 Li3 N1 139.3(4) 2_755 . ?
N2 Li3 N1 60.8(2) . . ?
O1 Li3 C19 111.2(3) . . ?
N4 Li3 C19 133.0(3) 2_755 . ?
N2 Li3 C19 33.15(16) . . ?
N1 Li3 C19 32.28(15) . . ?
O1 Li3 Zn2 48.71(17) . . ?
N4 Li3 Zn2 138.6(4) 2_755 . ?
N2 Li3 Zn2 53.70(18) . . ?
N1 Li3 Zn2 81.8(2) . . ?
C19 Li3 Zn2 76.1(2) . . ?
O1 Li3 Zn1 48.30(17) . . ?
N4 Li3 Zn1 147.1(4) 2_755 . ?
N2 Li3 Zn1 81.3(2) . . ?
N1 Li3 Zn1 46.25(15) . . ?
C19 Li3 Zn1 70.7(2) . . ?
Zn2 Li3 Zn1 58.88(14) . . ?
O1 Li3 Zn1 45.40(16) . 2_755 ?
N4 Li3 Zn1 82.3(3) 2_755 2_755 ?
N2 Li3 Zn1 144.1(3) . 2_755 ?
N1 Li3 Zn1 103.5(3) . 2_755 ?
C19 Li3 Zn1 135.1(3) . 2_755 ?
Zn2 Li3 Zn1 94.1(2) . 2_755 ?
Zn1 Li3 Zn1 66.98(16) . 2_755 ?
O1 Li3 Li1 45.40(16) . 2_755 ?
N4 Li3 Li1 82.3(3) 2_755 2_755 ?
N2 Li3 Li1 144.1(3) . 2_755 ?
N1 Li3 Li1 103.5(3) . 2_755 ?
C19 Li3 Li1 135.1(3) . 2_755 ?
Zn2 Li3 Li1 94.1(2) . 2_755 ?
Zn1 Li3 Li1 66.98(16) . 2_755 ?
O1 Li3 Zn2 42.19(16) . 2_755 ?
N4 Li3 Zn2 80.2(3) 2_755 2_755 ?
N2 Li3 Zn2 112.7(3) . 2_755 ?
N1 Li3 Zn2 135.9(3) . 2_755 ?
C19 Li3 Zn2 141.2(3) . 2_755 ?
Zn2 Li3 Zn2 65.12(16) . 2_755 ?
Zn1 Li3 Zn2 90.49(19) . 2_755 ?
Zn1 Li3 Zn2 54.06(13) 2_755 2_755 ?
Li1 Li3 Zn2 54.06(13) 2_755 2_755 ?
Li3 O1 Li3 178.9(5) . 2_755 ?
Li3 O1 Zn2 84.0(2) . . ?
Li3 O1 Zn2 96.7(2) 2_755 . ?
Li3 O1 Li2 96.7(2) . 2_755 ?
Li3 O1 Li2 84.0(2) 2_755 2_755 ?
Zn2 O1 Li2 98.39(15) . 2_755 ?
Li3 O1 Zn2 96.7(2) . 2_755 ?
Li3 O1 Zn2 84.0(2) 2_755 2_755 ?
Zn2 O1 Zn2 98.39(15) . 2_755 ?
Li3 O1 Li1 92.4(2) . 2_755 ?
Li3 O1 Li1 86.9(2) 2_755 2_755 ?
Zn2 O1 Li1 176.36(3) . 2_755 ?
Li2 O1 Li1 81.75(3) 2_755 2_755 ?
Zn2 O1 Li1 81.75(3) 2_755 2_755 ?
Li3 O1 Zn1 92.4(2) . 2_755 ?
Li3 O1 Zn1 86.9(2) 2_755 2_755 ?
Zn2 O1 Zn1 176.36(3) . 2_755 ?
Li2 O1 Zn1 81.75(3) 2_755 2_755 ?
Zn2 O1 Zn1 81.75(3) 2_755 2_755 ?
Li3 O1 Zn1 86.9(2) . . ?
Li3 O1 Zn1 92.4(2) 2_755 . ?
Zn2 O1 Zn1 81.75(3) . . ?
Li2 O1 Zn1 176.36(3) 2_755 . ?
Zn2 O1 Zn1 176.36(3) 2_755 . ?
Li1 O1 Zn1 98.33(14) 2_755 . ?
Zn1 O1 Zn1 98.33(14) 2_755 . ?
C19 N1 C13 118.4(3) . . ?
C19 N1 Zn1 124.2(3) . . ?
C13 N1 Zn1 116.2(3) . . ?
C19 N1 Li3 76.2(3) . . ?
C13 N1 Li3 132.4(3) . . ?
Zn1 N1 Li3 75.70(19) . . ?
C6 C1 C2 118.9(4) . . ?
C6 C1 N2 118.1(4) . . ?
C2 C1 N2 122.9(4) . . ?
C19 N2 C1 119.2(3) . . ?
C19 N2 Li3 85.6(3) . . ?
C1 N2 Li3 134.8(3) . . ?
C19 N2 Zn2 122.3(3) . . ?
C1 N2 Zn2 113.1(3) . . ?
Li3 N2 Zn2 73.8(2) . . ?
C3 C2 C1 120.3(5) . . ?
C3 C2 H2A 119.8 . . ?
C1 C2 H2A 119.8 . . ?
C38 N3 C32 117.9(4) . . ?
C38 N3 Zn1 119.7(3) . . ?
C32 N3 Zn1 111.2(3) . . ?
C38 N3 Zn2 109.4(3) . . ?
C32 N3 Zn2 118.4(3) . . ?
Zn1 N3 Zn2 72.21(11) . . ?
C4 C3 C2 120.9(5) . . ?
C4 C3 H3A 119.5 . . ?
C2 C3 H3A 119.5 . . ?
C38 N4 C20 118.7(4) . . ?
C38 N4 Li3 125.6(3) . 2_755 ?
C20 N4 Li3 114.7(3) . 2_755 ?
C3 C4 C5 119.5(5) . . ?
C3 C4 H4A 120.2 . . ?
C5 C4 H4A 120.2 . . ?
C4 C5 C6 120.9(5) . . ?
C4 C5 H5A 119.6 . . ?
C6 C5 H5A 119.6 . . ?
C49 N5 C39 120.8(4) . . ?
C49 N5 Zn1 119.1(3) . . ?
C39 N5 Zn1 114.3(3) . . ?
C1 C6 C5 119.5(5) . . ?
C1 C6 H6A 120.3 . . ?
C5 C6 H6A 120.3 . . ?
C60 N6 C50 119.0(3) . . ?
C60 N6 Zn2 125.2(3) . . ?
C50 N6 Zn2 115.5(2) . . ?
C12 C7 C8 119.5(5) . . ?
C12 C7 C19 121.0(5) . . ?
C8 C7 C19 119.5(5) . . ?
C9 C8 C7 121.1(8) . . ?
C9 C8 H8A 119.4 . . ?
C7 C8 H8A 119.4 . . ?
C10 C9 C8 117.7(10) . . ?
C10 C9 H9A 121.1 . . ?
C8 C9 H9A 121.1 . . ?
C11 C10 C9 123.8(10) . . ?
C11 C10 H10A 118.1 . . ?
C9 C10 H10A 118.1 . . ?
C10 C11 C12 117.6(10) . . ?
C10 C11 H11A 121.2 . . ?
C12 C11 H11A 121.2 . . ?
C7 C12 C11 120.1(8) . . ?
C7 C12 H12A 119.9 . . ?
C11 C12 H12A 119.9 . . ?
C14 C13 C18 118.5(5) . . ?
C14 C13 N1 122.2(5) . . ?
C18 C13 N1 119.2(4) . . ?
C13 C14 C15 119.7(6) . . ?
C13 C14 H14A 120.1 . . ?
C15 C14 H14A 120.1 . . ?
C16 C15 C14 120.9(6) . . ?
C16 C15 H15A 119.5 . . ?
C14 C15 H15A 119.5 . . ?
C17 C16 C15 119.7(6) . . ?
C17 C16 H16A 120.2 . . ?
C15 C16 H16A 120.2 . . ?
C16 C17 C18 120.3(6) . . ?
C16 C17 H17A 119.8 . . ?
C18 C17 H17A 119.8 . . ?
C13 C18 C17 120.8(5) . . ?
C13 C18 H18A 119.6 . . ?
C17 C18 H18A 119.6 . . ?
N2 C19 N1 118.4(4) . . ?
N2 C19 C7 120.8(4) . . ?
N1 C19 C7 120.7(4) . . ?
N2 C19 Li3 61.2(3) . . ?
N1 C19 Li3 71.5(3) . . ?
C7 C19 Li3 137.7(4) . . ?
C25 C20 C21 117.7(5) . . ?
C25 C20 N4 122.3(5) . . ?
C21 C20 N4 119.9(5) . . ?
C20 C21 C22 120.8(6) . . ?
C20 C21 H21A 119.6 . . ?
C22 C21 H21A 119.6 . . ?
C23 C22 C21 121.4(6) . . ?
C23 C22 H22A 119.3 . . ?
C21 C22 H22A 119.3 . . ?
C22 C23 C24 117.8(6) . . ?
C22 C23 H23A 121.1 . . ?
C24 C23 H23A 121.1 . . ?
C23 C24 C25 122.0(6) . . ?
C23 C24 H24A 119.0 . . ?
C25 C24 H24A 119.0 . . ?
C20 C25 C24 120.3(6) . . ?
C20 C25 H25A 119.9 . . ?
C24 C25 H25A 119.9 . . ?
C27 C26 C31 119.4(5) . . ?
C27 C26 C38 120.3(5) . . ?
C31 C26 C38 120.3(4) . . ?
C26 C27 C28 119.4(7) . . ?
C26 C27 H27A 120.3 . . ?
C28 C27 H27A 120.3 . . ?
C29 C28 C27 120.7(8) . . ?
C29 C28 H28A 119.6 . . ?
C27 C28 H28A 119.6 . . ?
C30 C29 C28 119.3(7) . . ?
C30 C29 H29A 120.4 . . ?
C28 C29 H29A 120.4 . . ?
C29 C30 C31 122.0(7) . . ?
C29 C30 H30A 119.0 . . ?
C31 C30 H30A 119.0 . . ?
C30 C31 C26 119.2(6) . . ?
C30 C31 H31A 120.4 . . ?
C26 C31 H31A 120.4 . . ?
C33 C32 C37 118.3(5) . . ?
C33 C32 N3 119.2(5) . . ?
C37 C32 N3 122.4(5) . . ?
C32 C33 C34 120.6(5) . . ?
C32 C33 H33A 119.7 . . ?
C34 C33 H33A 119.7 . . ?
C35 C34 C33 120.7(5) . . ?
C35 C34 H34A 119.6 . . ?
C33 C34 H34A 119.6 . . ?
C34 C35 C36 119.9(5) . . ?
C34 C35 H35A 120.0 . . ?
C36 C35 H35A 120.0 . . ?
C35 C36 C37 120.6(5) . . ?
C35 C36 H36A 119.7 . . ?
C37 C36 H36A 119.7 . . ?
C36 C37 C32 119.7(5) . . ?
C36 C37 H37A 120.1 . . ?
C32 C37 H37A 120.1 . . ?
N4 C38 N3 120.0(4) . . ?
N4 C38 C26 121.1(4) . . ?
N3 C38 C26 118.8(4) . . ?
C44 C39 C40 117.7(4) . . ?
C44 C39 N5 118.2(4) . . ?
C40 C39 N5 124.0(4) . . ?
C41 C40 C39 119.7(5) . . ?
C41 C40 H40A 120.1 . . ?
C39 C40 H40A 120.1 . . ?
C42 C41 C40 122.0(5) . . ?
C42 C41 H41A 119.0 . . ?
C40 C41 H41A 119.0 . . ?
C43 C42 C41 118.9(5) . . ?
C43 C42 H42A 120.6 . . ?
C41 C42 H42A 120.6 . . ?
C42 C43 C44 120.0(5) . . ?
C42 C43 H43A 120.0 . . ?
C44 C43 H43A 120.0 . . ?
C39 C44 C43 121.8(5) . . ?
C39 C44 H44A 119.1 . . ?
C43 C44 H44A 119.1 . . ?
C46 C45 C46 119.3(5) . 2_755 ?
C46 C45 C49 120.4(3) . . ?
C46 C45 C49 120.4(3) 2_755 . ?
C45 C46 C47 119.9(5) . . ?
C45 C46 H46A 120.0 . . ?
C47 C46 H46A 120.0 . . ?
C48 C47 C46 120.4(5) . . ?
C48 C47 H47A 119.8 . . ?
C46 C47 H47A 119.8 . . ?
C47 C48 C47 120.0(7) 2_755 . ?
C47 C48 H48A 120.0 2_755 . ?
C47 C48 H48A 120.0 . . ?
N5 C49 N5 118.2(5) . 2_755 ?
N5 C49 C45 120.9(3) . . ?
N5 C49 C45 120.9(3) 2_755 . ?
C51 C50 C55 118.6(4) . . ?
C51 C50 N6 121.7(4) . . ?
C55 C50 N6 119.7(4) . . ?
C52 C51 C50 121.0(5) . . ?
C52 C51 H51A 119.5 . . ?
C50 C51 H51A 119.5 . . ?
C53 C52 C51 120.3(5) . . ?
C53 C52 H52A 119.8 . . ?
C51 C52 H52A 119.8 . . ?
C54 C53 C52 119.5(5) . . ?
C54 C53 H53A 120.2 . . ?
C52 C53 H53A 120.2 . . ?
C53 C54 C55 120.8(5) . . ?
C53 C54 H54A 119.6 . . ?
C55 C54 H54A 119.6 . . ?
C50 C55 C54 119.8(5) . . ?
C50 C55 H55A 120.1 . . ?
C54 C55 H55A 120.1 . . ?
C57 C56 C57 118.1(6) 2_755 . ?
C57 C56 C60 120.9(3) 2_755 . ?
C57 C56 C60 120.9(3) . . ?
C58 C57 C56 120.7(5) . . ?
C58 C57 H57A 119.6 . . ?
C56 C57 H57A 119.6 . . ?
C59 C58 C57 120.2(6) . . ?
C59 C58 H58A 119.9 . . ?
C57 C58 H58A 119.9 . . ?
C58 C59 C58 120.1(7) 2_755 . ?
C58 C59 H59A 119.9 2_755 . ?
C58 C59 H59A 119.9 . . ?
N6 C60 N6 120.1(5) . 2_755 ?
N6 C60 C56 119.9(2) . . ?
N6 C60 C56 119.9(2) 2_755 . ?
C2A C1A C6A 120.0 . . ?
C2A C1A C7A 122.5(9) . . ?
C6A C1A C7A 117.5(9) . . ?
C1A C2A C3A 120.0 . . ?
C1A C2A H2AA 120.0 . . ?
C3A C2A H2AA 120.0 . . ?
C2A C3A C4A 120.0 . . ?
C2A C3A H3AA 120.0 . . ?
C4A C3A H3AA 120.0 . . ?
C5A C4A C3A 120.0 . . ?
C5A C4A H4AA 120.0 . . ?
C3A C4A H4AA 120.0 . . ?
C4A C5A C6A 120.0 . . ?
C4A C5A H5AA 120.0 . . ?
C6A C5A H5AA 120.0 . . ?
C5A C6A C1A 120.0 . . ?
C5A C6A H6AA 120.0 . . ?
C1A C6A H6AA 120.0 . . ?
C2B C1B C6B 120.0 . . ?
C2B C1B C7B 126.4(9) . . ?
C6B C1B C7B 113.6(9) . . ?
C3B C2B C1B 120.0 . . ?
C3B C2B H2BA 120.0 . . ?
C1B C2B H2BA 120.0 . . ?
C2B C3B C4B 120.0 . . ?
C2B C3B H3BA 120.0 . . ?
C4B C3B H3BA 120.0 . . ?
C3B C4B C5B 120.0 . . ?
C3B C4B H4BA 120.0 . . ?
C5B C4B H4BA 120.0 . . ?
C6B C5B C4B 120.0 . . ?
C6B C5B H5BA 120.0 . . ?
C4B C5B H5BA 120.0 . . ?
C5B C6B C1B 120.0 . . ?
C5B C6B H6BA 120.0 . . ?
C1B C6B H6BA 120.0 . . ?
C1B C7B H7BA 109.5 . . ?
C1B C7B H7BB 109.5 . . ?
H7BA C7B H7BB 109.5 . . ?
C1B C7B H7BC 109.5 . . ?
H7BA C7B H7BC 109.5 . . ?
H7BB C7B H7BC 109.5 . . ?

loop_
_geom_bond_atom_site_label_1
_geom_bond_atom_site_label_2
_geom_bond_distance
_geom_bond_site_symmetry_2
_geom_bond_publ_flag
Zn1 N1 2.023(3) . ?
Zn1 O1 2.029(2) . ?
Zn1 N5 2.054(3) . ?
Zn1 N3 2.145(4) . ?
Zn1 Zn2 2.6092(12) . ?
Zn1 Li3 2.714(7) . ?
Zn1 Li3 2.847(7) 2_755 ?
Zn1 Zn1 3.0706(14) 2_755 ?
Zn2 O1 1.957(2) . ?
Zn2 N6 2.025(3) . ?
Zn2 N2 2.174(3) . ?
Zn2 N3 2.279(4) . ?
Zn2 Li3 2.590(7) . ?
Zn2 Li3 2.894(7) 2_755 ?
Zn2 Zn2 2.9624(19) 2_755 ?
Li3 O1 1.915(7) . ?
Li3 N4 1.981(8) 2_755 ?
Li3 N2 2.140(8) . ?
Li3 N1 2.377(8) . ?
Li3 C19 2.434(8) . ?
Li3 Zn1 2.847(7) 2_755 ?
Li3 Li1 2.847(7) 2_755 ?
Li3 Zn2 2.894(7) 2_755 ?
O1 Li3 1.915(7) 2_755 ?
O1 Li2 1.957(2) 2_755 ?
O1 Zn2 1.957(2) 2_755 ?
O1 Li1 2.029(2) 2_755 ?
O1 Zn1 2.029(2) 2_755 ?
N1 C19 1.338(5) . ?
N1 C13 1.431(5) . ?
C1 C6 1.385(6) . ?
C1 C2 1.390(6) . ?
C1 N2 1.429(5) . ?
N2 C19 1.335(5) . ?
C2 C3 1.376(6) . ?
C2 H2A 0.9500 . ?
N3 C38 1.345(6) . ?
N3 C32 1.441(6) . ?
C3 C4 1.359(7) . ?
C3 H3A 0.9500 . ?
N4 C38 1.318(6) . ?
N4 C20 1.427(5) . ?
N4 Li3 1.981(8) 2_755 ?
C4 C5 1.371(8) . ?
C4 H4A 0.9500 . ?
C5 C6 1.392(7) . ?
C5 H5A 0.9500 . ?
N5 C49 1.333(4) . ?
N5 C39 1.427(5) . ?
C6 H6A 0.9500 . ?
N6 C60 1.330(4) . ?
N6 C50 1.431(5) . ?
C7 C12 1.364(8) . ?
C7 C8 1.392(8) . ?
C7 C19 1.498(6) . ?
C8 C9 1.383(10) . ?
C8 H8A 0.9500 . ?
C9 C10 1.363(15) . ?
C9 H9A 0.9500 . ?
C10 C11 1.357(15) . ?
C10 H10A 0.9500 . ?
C11 C12 1.422(9) . ?
C11 H11A 0.9500 . ?
C12 H12A 0.9500 . ?
C13 C14 1.372(7) . ?
C13 C18 1.381(7) . ?
C14 C15 1.406(8) . ?
C14 H14A 0.9500 . ?
C15 C16 1.359(9) . ?
C15 H15A 0.9500 . ?
C16 C17 1.352(9) . ?
C16 H16A 0.9500 . ?
C17 C18 1.394(7) . ?
C17 H17A 0.9500 . ?
C18 H18A 0.9500 . ?
C20 C25 1.357(7) . ?
C20 C21 1.370(7) . ?
C21 C22 1.407(8) . ?
C21 H21A 0.9500 . ?
C22 C23 1.333(9) . ?
C22 H22A 0.9500 . ?
C23 C24 1.358(9) . ?
C23 H23A 0.9500 . ?
C24 C25 1.398(9) . ?
C24 H24A 0.9500 . ?
C25 H25A 0.9500 . ?
C26 C27 1.374(7) . ?
C26 C31 1.382(7) . ?
C26 C38 1.498(6) . ?
C27 C28 1.400(10) . ?
C27 H27A 0.9500 . ?
C28 C29 1.357(12) . ?
C28 H28A 0.9500 . ?
C29 C30 1.344(12) . ?
C29 H29A 0.9500 . ?
C30 C31 1.380(8) . ?
C30 H30A 0.9500 . ?
C31 H31A 0.9500 . ?
C32 C33 1.367(6) . ?
C32 C37 1.393(7) . ?
C33 C34 1.382(6) . ?
C33 H33A 0.9500 . ?
C34 C35 1.342(7) . ?
C34 H34A 0.9500 . ?
C35 C36 1.357(8) . ?
C35 H35A 0.9500 . ?
C36 C37 1.383(8) . ?
C36 H36A 0.9500 . ?
C37 H37A 0.9500 . ?
C39 C44 1.374(6) . ?
C39 C40 1.393(6) . ?
C40 C41 1.383(7) . ?
C40 H40A 0.9500 . ?
C41 C42 1.365(7) . ?
C41 H41A 0.9500 . ?
C42 C43 1.363(7) . ?
C42 H42A 0.9500 . ?
C43 C44 1.391(6) . ?
C43 H43A 0.9500 . ?
C44 H44A 0.9500 . ?
C45 C46 1.382(5) . ?
C45 C46 1.382(5) 2_755 ?
C45 C49 1.499(8) . ?
C46 C47 1.386(7) . ?
C46 H46A 0.9500 . ?
C47 C48 1.366(6) . ?
C47 H47A 0.9500 . ?
C48 C47 1.366(6) 2_755 ?
C48 H48A 0.9500 . ?
C49 N5 1.333(4) 2_755 ?
C50 C51 1.379(6) . ?
C50 C55 1.379(6) . ?
C51 C52 1.376(7) . ?
C51 H51A 0.9500 . ?
C52 C53 1.366(8) . ?
C52 H52A 0.9500 . ?
C53 C54 1.360(8) . ?
C53 H53A 0.9500 . ?
C54 C55 1.394(7) . ?
C54 H54A 0.9500 . ?
C55 H55A 0.9500 . ?
C56 C57 1.386(5) 2_755 ?
C56 C57 1.386(5) . ?
C56 C60 1.510(8) . ?
C57 C58 1.384(7) . ?
C57 H57A 0.9500 . ?
C58 C59 1.365(6) . ?
C58 H58A 0.9500 . ?
C59 C58 1.365(6) 2_755 ?
C59 H59A 0.9500 . ?
C60 N6 1.330(4) 2_755 ?
C1A C2A 1.3900 . ?
C1A C6A 1.3900 . ?
C1A C7A 1.520(15) . ?
C2A C3A 1.3900 . ?
C2A H2AA 0.9500 . ?
C3A C4A 1.3900 . ?
C3A H3AA 0.9500 . ?
C4A C5A 1.3900 . ?
C4A H4AA 0.9500 . ?
C5A C6A 1.3900 . ?
C5A H5AA 0.9500 . ?
C6A H6AA 0.9500 . ?
C7A H7AA 0.9800 . ?
C7A H7AB 0.9800 . ?
C7A H7AC 0.9800 . ?
C1B C2B 1.3900 . ?
C1B C6B 1.3900 . ?
C1B C7B 1.460(16) . ?
C2B C3B 1.3900 . ?
C2B H2BA 0.9500 . ?
C3B C4B 1.3900 . ?
C3B H3BA 0.9500 . ?
C4B C5B 1.3900 . ?
C4B H4BA 0.9500 . ?
C5B C6B 1.3900 . ?
C5B H5BA 0.9500 . ?
C6B H6BA 0.9500 . ?
C7B H7BA 0.9800 . ?
C7B H7BB 0.9800 . ?
C7B H7BC 0.9800 . ?

loop_
_geom_torsion_atom_site_label_1
_geom_torsion_atom_site_label_2
_geom_torsion_atom_site_label_3
_geom_torsion_atom_site_label_4
_geom_torsion
_geom_torsion_site_symmetry_1
_geom_torsion_site_symmetry_2
_geom_torsion_site_symmetry_3
_geom_torsion_site_symmetry_4
_geom_torsion_publ_flag
N1 Zn1 Zn2 O1 108.37(10) . . . . ?
N5 Zn1 Zn2 O1 -39.9(2) . . . . ?
N3 Zn1 Zn2 O1 -140.43(13) . . . . ?
Li3 Zn1 Zn2 O1 55.59(17) . . . . ?
Li3 Zn1 Zn2 O1 -48.03(15) 2_755 . . . ?
Zn1 Zn1 Zn2 O1 2.41(2) 2_755 . . . ?
N1 Zn1 Zn2 N6 164.8(3) . . . . ?
O1 Zn1 Zn2 N6 56.4(3) . . . . ?
N5 Zn1 Zn2 N6 16.5(4) . . . . ?
N3 Zn1 Zn2 N6 -84.0(3) . . . . ?
Li3 Zn1 Zn2 N6 112.0(4) . . . . ?
Li3 Zn1 Zn2 N6 8.4(4) 2_755 . . . ?
Zn1 Zn1 Zn2 N6 58.9(3) 2_755 . . . ?
N1 Zn1 Zn2 N2 1.62(13) . . . . ?
O1 Zn1 Zn2 N2 -106.75(9) . . . . ?
N5 Zn1 Zn2 N2 -146.6(2) . . . . ?
N3 Zn1 Zn2 N2 112.82(15) . . . . ?
Li3 Zn1 Zn2 N2 -51.16(19) . . . . ?
Li3 Zn1 Zn2 N2 -154.78(18) 2_755 . . . ?
Zn1 Zn1 Zn2 N2 -104.34(9) 2_755 . . . ?
N1 Zn1 Zn2 N3 -111.20(16) . . . . ?
O1 Zn1 Zn2 N3 140.43(13) . . . . ?
N5 Zn1 Zn2 N3 100.5(3) . . . . ?
Li3 Zn1 Zn2 N3 -164.0(2) . . . . ?
Li3 Zn1 Zn2 N3 92.40(19) 2_755 . . . ?
Zn1 Zn1 Zn2 N3 142.84(13) 2_755 . . . ?
N1 Zn1 Zn2 Li3 52.8(2) . . . . ?
O1 Zn1 Zn2 Li3 -55.59(17) . . . . ?
N5 Zn1 Zn2 Li3 -95.5(3) . . . . ?
N3 Zn1 Zn2 Li3 164.0(2) . . . . ?
Li3 Zn1 Zn2 Li3 -103.62(19) 2_755 . . . ?
Zn1 Zn1 Zn2 Li3 -53.18(18) 2_755 . . . ?
N1 Zn1 Zn2 Li3 156.40(18) . . . 2_755 ?
O1 Zn1 Zn2 Li3 48.03(15) . . . 2_755 ?
N5 Zn1 Zn2 Li3 8.1(3) . . . 2_755 ?
N3 Zn1 Zn2 Li3 -92.40(19) . . . 2_755 ?
Li3 Zn1 Zn2 Li3 103.62(19) . . . 2_755 ?
Zn1 Zn1 Zn2 Li3 50.44(15) 2_755 . . 2_755 ?
N1 Zn1 Zn2 Zn2 110.77(10) . . . 2_755 ?
O1 Zn1 Zn2 Zn2 2.40(2) . . . 2_755 ?
N5 Zn1 Zn2 Zn2 -37.5(2) . . . 2_755 ?
N3 Zn1 Zn2 Zn2 -138.03(13) . . . 2_755 ?
Li3 Zn1 Zn2 Zn2 57.99(18) . . . 2_755 ?
Li3 Zn1 Zn2 Zn2 -45.63(16) 2_755 . . 2_755 ?
Zn1 Zn1 Zn2 Zn2 4.81(4) 2_755 . . 2_755 ?
N6 Zn2 Li3 O1 -100.3(2) . . . . ?
N2 Zn2 Li3 O1 162.6(3) . . . . ?
N3 Zn2 Li3 O1 73.3(2) . . . . ?
Zn1 Zn2 Li3 O1 59.73(17) . . . . ?
Zn2 Zn2 Li3 O1 -47.18(15) 2_755 . . . ?
O1 Zn2 Li3 N4 83.2(5) . . . 2_755 ?
N6 Zn2 Li3 N4 -17.1(6) . . . 2_755 ?
N2 Zn2 Li3 N4 -114.2(6) . . . 2_755 ?
N3 Zn2 Li3 N4 156.5(5) . . . 2_755 ?
Zn1 Zn2 Li3 N4 142.9(6) . . . 2_755 ?
Li3 Zn2 Li3 N4 83.7(6) 2_755 . . 2_755 ?
Zn2 Zn2 Li3 N4 36.0(5) 2_755 . . 2_755 ?
O1 Zn2 Li3 N2 -162.6(3) . . . . ?
N6 Zn2 Li3 N2 97.1(2) . . . . ?
N3 Zn2 Li3 N2 -89.4(2) . . . . ?
Zn1 Zn2 Li3 N2 -102.9(2) . . . . ?
Li3 Zn2 Li3 N2 -162.11(19) 2_755 . . . ?
Zn2 Zn2 Li3 N2 150.2(2) 2_755 . . . ?
O1 Zn2 Li3 N1 -102.9(3) . . . . ?
N6 Zn2 Li3 N1 156.78(16) . . . . ?
N2 Zn2 Li3 N1 59.70(19) . . . . ?
N3 Zn2 Li3 N1 -29.7(2) . . . . ?
Zn1 Zn2 Li3 N1 -43.20(14) . . . . ?
Li3 Zn2 Li3 N1 -102.41(14) 2_755 . . . ?
Zn2 Zn2 Li3 N1 -150.1(2) 2_755 . . . ?
O1 Zn2 Li3 C19 -135.4(3) . . . . ?
N6 Zn2 Li3 C19 124.4(2) . . . . ?
N2 Zn2 Li3 C19 27.28(15) . . . . ?
N3 Zn2 Li3 C19 -62.1(2) . . . . ?
Zn1 Zn2 Li3 C19 -75.62(18) . . . . ?
Li3 Zn2 Li3 C19 -134.82(17) 2_755 . . . ?
Zn2 Zn2 Li3 C19 177.5(3) 2_755 . . . ?
O1 Zn2 Li3 Zn1 -59.73(17) . . . . ?
N6 Zn2 Li3 Zn1 -160.02(13) . . . . ?
N2 Zn2 Li3 Zn1 102.9(2) . . . . ?
N3 Zn2 Li3 Zn1 13.54(18) . . . . ?
Li3 Zn2 Li3 Zn1 -59.21(13) 2_755 . . . ?
Zn2 Zn2 Li3 Zn1 -106.91(13) 2_755 . . . ?
O1 Zn2 Li3 Zn1 0.18(10) . . . 2_755 ?
N6 Zn2 Li3 Zn1 -100.1(2) . . . 2_755 ?
N2 Zn2 Li3 Zn1 162.8(3) . . . 2_755 ?
N3 Zn2 Li3 Zn1 73.5(2) . . . 2_755 ?
Zn1 Zn2 Li3 Zn1 59.91(15) . . . 2_755 ?
Li3 Zn2 Li3 Zn1 0.7(2) 2_755 . . 2_755 ?
Zn2 Zn2 Li3 Zn1 -47.00(12) 2_755 . . 2_755 ?
O1 Zn2 Li3 Li1 0.18(10) . . . 2_755 ?
N6 Zn2 Li3 Li1 -100.1(2) . . . 2_755 ?
N2 Zn2 Li3 Li1 162.8(3) . . . 2_755 ?
N3 Zn2 Li3 Li1 73.5(2) . . . 2_755 ?
Zn1 Zn2 Li3 Li1 59.91(15) . . . 2_755 ?
Li3 Zn2 Li3 Li1 0.7(2) 2_755 . . 2_755 ?
Zn2 Zn2 Li3 Li1 -47.00(12) 2_755 . . 2_755 ?
O1 Zn2 Li3 Zn2 47.18(15) . . . 2_755 ?
N6 Zn2 Li3 Zn2 -53.1(2) . . . 2_755 ?
N2 Zn2 Li3 Zn2 -150.2(2) . . . 2_755 ?
N3 Zn2 Li3 Zn2 120.45(14) . . . 2_755 ?
Zn1 Zn2 Li3 Zn2 106.91(13) . . . 2_755 ?
Li3 Zn2 Li3 Zn2 47.7(2) 2_755 . . 2_755 ?
N1 Zn1 Li3 O1 -170.6(3) . . . . ?
N5 Zn1 Li3 O1 88.9(2) . . . . ?
N3 Zn1 Li3 O1 -74.8(2) . . . . ?
Zn2 Zn1 Li3 O1 -60.36(17) . . . . ?
Li3 Zn1 Li3 O1 0.5(3) 2_755 . . . ?
Zn1 Zn1 Li3 O1 49.97(15) 2_755 . . . ?
N1 Zn1 Li3 N4 116.9(7) . . . 2_755 ?
O1 Zn1 Li3 N4 -72.5(6) . . . 2_755 ?
N5 Zn1 Li3 N4 16.4(8) . . . 2_755 ?
N3 Zn1 Li3 N4 -147.3(6) . . . 2_755 ?
Zn2 Zn1 Li3 N4 -132.9(7) . . . 2_755 ?
Li3 Zn1 Li3 N4 -72.0(8) 2_755 . . 2_755 ?
Zn1 Zn1 Li3 N4 -22.5(6) 2_755 . . 2_755 ?
N1 Zn1 Li3 N2 -57.6(2) . . . . ?
O1 Zn1 Li3 N2 113.0(3) . . . . ?
N5 Zn1 Li3 N2 -158.14(19) . . . . ?
N3 Zn1 Li3 N2 38.2(3) . . . . ?
Zn2 Zn1 Li3 N2 52.64(17) . . . . ?
Li3 Zn1 Li3 N2 113.54(16) 2_755 . . . ?
Zn1 Zn1 Li3 N2 163.0(3) 2_755 . . . ?
O1 Zn1 Li3 N1 170.6(3) . . . . ?
N5 Zn1 Li3 N1 -100.5(2) . . . . ?
N3 Zn1 Li3 N1 95.87(19) . . . . ?
Zn2 Zn1 Li3 N1 110.28(19) . . . . ?
Li3 Zn1 Li3 N1 171.18(19) 2_755 . . . ?
Zn1 Zn1 Li3 N1 -139.4(2) 2_755 . . . ?
N1 Zn1 Li3 C19 -25.17(16) . . . . ?
O1 Zn1 Li3 C19 145.5(3) . . . . ?
N5 Zn1 Li3 C19 -125.7(2) . . . . ?
N3 Zn1 Li3 C19 70.7(2) . . . . ?
Zn2 Zn1 Li3 C19 85.11(19) . . . . ?
Li3 Zn1 Li3 C19 146.01(17) 2_755 . . . ?
Zn1 Zn1 Li3 C19 -164.6(3) 2_755 . . . ?
N1 Zn1 Li3 Zn2 -110.28(19) . . . . ?
O1 Zn1 Li3 Zn2 60.36(17) . . . . ?
N5 Zn1 Li3 Zn2 149.23(14) . . . . ?
N3 Zn1 Li3 Zn2 -14.41(19) . . . . ?
Li3 Zn1 Li3 Zn2 60.90(13) 2_755 . . . ?
Zn1 Zn1 Li3 Zn2 110.33(16) 2_755 . . . ?
N1 Zn1 Li3 Zn1 139.4(2) . . . 2_755 ?
O1 Zn1 Li3 Zn1 -49.97(15) . . . 2_755 ?
N5 Zn1 Li3 Zn1 38.9(2) . . . 2_755 ?
N3 Zn1 Li3 Zn1 -124.74(14) . . . 2_755 ?
Zn2 Zn1 Li3 Zn1 -110.33(16) . . . 2_755 ?
Li3 Zn1 Li3 Zn1 -49.4(2) 2_755 . . 2_755 ?
N1 Zn1 Li3 Li1 139.4(2) . . . 2_755 ?
O1 Zn1 Li3 Li1 -49.97(15) . . . 2_755 ?
N5 Zn1 Li3 Li1 38.9(2) . . . 2_755 ?
N3 Zn1 Li3 Li1 -124.74(14) . . . 2_755 ?
Zn2 Zn1 Li3 Li1 -110.33(16) . . . 2_755 ?
Li3 Zn1 Li3 Li1 -49.4(2) 2_755 . . 2_755 ?
N1 Zn1 Li3 Zn2 -170.5(3) . . . 2_755 ?
O1 Zn1 Li3 Zn2 0.13(10) . . . 2_755 ?
N5 Zn1 Li3 Zn2 89.0(2) . . . 2_755 ?
N3 Zn1 Li3 Zn2 -74.6(2) . . . 2_755 ?
Zn2 Zn1 Li3 Zn2 -60.23(14) . . . 2_755 ?
Li3 Zn1 Li3 Zn2 0.7(2) 2_755 . . 2_755 ?
Zn1 Zn1 Li3 Zn2 50.10(11) 2_755 . . 2_755 ?
N4 Li3 O1 Li3 95.7(4) 2_755 . . 2_755 ?
N2 Li3 O1 Li3 -117.0(3) . . . 2_755 ?
N1 Li3 O1 Li3 -55.9(2) . . . 2_755 ?
C19 Li3 O1 Li3 -84.1(3) . . . 2_755 ?
Zn2 Li3 O1 Li3 -131.16(8) . . . 2_755 ?
Zn1 Li3 O1 Li3 -49.13(8) . . . 2_755 ?
Zn1 Li3 O1 Li3 49.09(9) 2_755 . . 2_755 ?
Li1 Li3 O1 Li3 49.09(9) 2_755 . . 2_755 ?
Zn2 Li3 O1 Li3 131.07(10) 2_755 . . 2_755 ?
N4 Li3 O1 Zn2 -133.2(4) 2_755 . . . ?
N2 Li3 O1 Zn2 14.2(3) . . . . ?
N1 Li3 O1 Zn2 75.3(2) . . . . ?
C19 Li3 O1 Zn2 47.0(3) . . . . ?
Zn1 Li3 O1 Zn2 82.03(4) . . . . ?
Zn1 Li3 O1 Zn2 -179.75(14) 2_755 . . . ?
Li1 Li3 O1 Zn2 -179.75(14) 2_755 . . . ?
Zn2 Li3 O1 Zn2 -97.78(16) 2_755 . . . ?
N4 Li3 O1 Li2 -35.4(4) 2_755 . . 2_755 ?
N2 Li3 O1 Li2 111.9(3) . . . 2_755 ?
N1 Li3 O1 Li2 173.0(2) . . . 2_755 ?
C19 Li3 O1 Li2 144.8(3) . . . 2_755 ?
Zn2 Li3 O1 Li2 97.78(16) . . . 2_755 ?
Zn1 Li3 O1 Li2 179.80(15) . . . 2_755 ?
Zn1 Li3 O1 Li2 -81.98(4) 2_755 . . 2_755 ?
Li1 Li3 O1 Li2 -81.98(4) 2_755 . . 2_755 ?
N4 Li3 O1 Zn2 -35.4(4) 2_755 . . 2_755 ?
N2 Li3 O1 Zn2 111.9(3) . . . 2_755 ?
N1 Li3 O1 Zn2 173.0(2) . . . 2_755 ?
C19 Li3 O1 Zn2 144.8(3) . . . 2_755 ?
Zn2 Li3 O1 Zn2 97.78(16) . . . 2_755 ?
Zn1 Li3 O1 Zn2 179.80(15) . . . 2_755 ?
Zn1 Li3 O1 Zn2 -81.98(4) 2_755 . . 2_755 ?
Li1 Li3 O1 Zn2 -81.98(4) 2_755 . . 2_755 ?
N4 Li3 O1 Li1 46.6(4) 2_755 . . 2_755 ?
N2 Li3 O1 Li1 -166.1(3) . . . 2_755 ?
N1 Li3 O1 Li1 -105.0(2) . . . 2_755 ?
C19 Li3 O1 Li1 -133.2(3) . . . 2_755 ?
Zn2 Li3 O1 Li1 179.75(14) . . . 2_755 ?
Zn1 Li3 O1 Li1 -98.22(14) . . . 2_755 ?
Zn2 Li3 O1 Li1 81.98(4) 2_755 . . 2_755 ?
N4 Li3 O1 Zn1 46.6(4) 2_755 . . 2_755 ?
N2 Li3 O1 Zn1 -166.1(3) . . . 2_755 ?
N1 Li3 O1 Zn1 -105.0(2) . . . 2_755 ?
C19 Li3 O1 Zn1 -133.2(3) . . . 2_755 ?
Zn2 Li3 O1 Zn1 179.75(14) . . . 2_755 ?
Zn1 Li3 O1 Zn1 -98.22(14) . . . 2_755 ?
Zn2 Li3 O1 Zn1 81.98(4) 2_755 . . 2_755 ?
N4 Li3 O1 Zn1 144.8(4) 2_755 . . . ?
N2 Li3 O1 Zn1 -67.9(3) . . . . ?
N1 Li3 O1 Zn1 -6.8(2) . . . . ?
C19 Li3 O1 Zn1 -35.0(3) . . . . ?
Zn2 Li3 O1 Zn1 -82.03(4) . . . . ?
Zn1 Li3 O1 Zn1 98.22(14) 2_755 . . . ?
Li1 Li3 O1 Zn1 98.22(14) 2_755 . . . ?
Zn2 Li3 O1 Zn1 -179.80(15) 2_755 . . . ?
N6 Zn2 O1 Li3 109.4(3) . . . . ?
N2 Zn2 O1 Li3 -13.8(3) . . . . ?
N3 Zn2 O1 Li3 -117.7(3) . . . . ?
Zn1 Zn2 O1 Li3 -87.7(2) . . . . ?
Li3 Zn2 O1 Li3 -179.2(4) 2_755 . . . ?
Zn2 Zn2 O1 Li3 95.9(2) 2_755 . . . ?
N6 Zn2 O1 Li3 -71.4(3) . . . 2_755 ?
N2 Zn2 O1 Li3 165.4(2) . . . 2_755 ?
N3 Zn2 O1 Li3 61.5(3) . . . 2_755 ?
Li3 Zn2 O1 Li3 179.2(4) . . . 2_755 ?
Zn1 Zn2 O1 Li3 91.5(2) . . . 2_755 ?
Zn2 Zn2 O1 Li3 -84.9(2) 2_755 . . 2_755 ?
N6 Zn2 O1 Li2 13.45(11) . . . 2_755 ?
N2 Zn2 O1 Li2 -109.78(10) . . . 2_755 ?
N3 Zn2 O1 Li2 146.34(11) . . . 2_755 ?
Li3 Zn2 O1 Li2 -95.9(2) . . . 2_755 ?
Zn1 Zn2 O1 Li2 176.32(3) . . . 2_755 ?
Li3 Zn2 O1 Li2 84.9(2) 2_755 . . 2_755 ?
N6 Zn2 O1 Zn2 13.45(11) . . . 2_755 ?
N2 Zn2 O1 Zn2 -109.78(10) . . . 2_755 ?
N3 Zn2 O1 Zn2 146.34(11) . . . 2_755 ?
Li3 Zn2 O1 Zn2 -95.9(2) . . . 2_755 ?
Zn1 Zn2 O1 Zn2 176.32(3) . . . 2_755 ?
Li3 Zn2 O1 Zn2 84.9(2) 2_755 . . 2_755 ?
N6 Zn2 O1 Li1 105(2) . . . 2_755 ?
N2 Zn2 O1 Li1 -18(2) . . . 2_755 ?
N3 Zn2 O1 Li1 -122(2) . . . 2_755 ?
Li3 Zn2 O1 Li1 -4(2) . . . 2_755 ?
Zn1 Zn2 O1 Li1 -92(2) . . . 2_755 ?
Li3 Zn2 O1 Li1 177(100) 2_755 . . 2_755 ?
Zn2 Zn2 O1 Li1 92(2) 2_755 . . 2_755 ?
N6 Zn2 O1 Zn1 105(2) . . . 2_755 ?
N2 Zn2 O1 Zn1 -18(2) . . . 2_755 ?
N3 Zn2 O1 Zn1 -122(2) . . . 2_755 ?
Li3 Zn2 O1 Zn1 -4(2) . . . 2_755 ?
Zn1 Zn2 O1 Zn1 -92(2) . . . 2_755 ?
Li3 Zn2 O1 Zn1 177(100) 2_755 . . 2_755 ?
Zn2 Zn2 O1 Zn1 92(2) 2_755 . . 2_755 ?
N6 Zn2 O1 Zn1 -162.87(12) . . . . ?
N2 Zn2 O1 Zn1 73.90(9) . . . . ?
N3 Zn2 O1 Zn1 -29.98(11) . . . . ?
Li3 Zn2 O1 Zn1 87.7(2) . . . . ?
Li3 Zn2 O1 Zn1 -91.5(2) 2_755 . . . ?
Zn2 Zn2 O1 Zn1 -176.32(3) 2_755 . . . ?
N1 Zn1 O1 Li3 8.1(3) . . . . ?
N5 Zn1 O1 Li3 -113.3(3) . . . . ?
N3 Zn1 O1 Li3 116.5(3) . . . . ?
Zn2 Zn1 O1 Li3 84.3(2) . . . . ?
Li3 Zn1 O1 Li3 -179.2(4) 2_755 . . . ?
Zn1 Zn1 O1 Li3 -92.0(2) 2_755 . . . ?
N1 Zn1 O1 Li3 -172.7(3) . . . 2_755 ?
N5 Zn1 O1 Li3 65.9(3) . . . 2_755 ?
N3 Zn1 O1 Li3 -64.3(3) . . . 2_755 ?
Zn2 Zn1 O1 Li3 -96.5(2) . . . 2_755 ?
Li3 Zn1 O1 Li3 179.2(4) . . . 2_755 ?
Zn1 Zn1 O1 Li3 87.2(2) 2_755 . . 2_755 ?
N1 Zn1 O1 Zn2 -76.23(10) . . . . ?
N5 Zn1 O1 Zn2 162.37(11) . . . . ?
N3 Zn1 O1 Zn2 32.19(11) . . . . ?
Li3 Zn1 O1 Zn2 -84.3(2) . . . . ?
Li3 Zn1 O1 Zn2 96.5(2) 2_755 . . . ?
Zn1 Zn1 O1 Zn2 -176.32(3) 2_755 . . . ?
N1 Zn1 O1 Li2 -169(2) . . . 2_755 ?
N5 Zn1 O1 Li2 70(2) . . . 2_755 ?
N3 Zn1 O1 Li2 -60(2) . . . 2_755 ?
Zn2 Zn1 O1 Li2 -93(2) . . . 2_755 ?
Li3 Zn1 O1 Li2 -177(100) . . . 2_755 ?
Li3 Zn1 O1 Li2 4(2) 2_755 . . 2_755 ?
Zn1 Zn1 O1 Li2 91(2) 2_755 . . 2_755 ?
N1 Zn1 O1 Zn2 -169(2) . . . 2_755 ?
N5 Zn1 O1 Zn2 70(2) . . . 2_755 ?
N3 Zn1 O1 Zn2 -60(2) . . . 2_755 ?
Zn2 Zn1 O1 Zn2 -93(2) . . . 2_755 ?
Li3 Zn1 O1 Zn2 -177(100) . . . 2_755 ?
Li3 Zn1 O1 Zn2 4(2) 2_755 . . 2_755 ?
Zn1 Zn1 O1 Zn2 91(2) 2_755 . . 2_755 ?
N1 Zn1 O1 Li1 100.09(10) . . . 2_755 ?
N5 Zn1 O1 Li1 -21.31(10) . . . 2_755 ?
N3 Zn1 O1 Li1 -151.49(11) . . . 2_755 ?
Zn2 Zn1 O1 Li1 176.32(3) . . . 2_755 ?
Li3 Zn1 O1 Li1 92.0(2) . . . 2_755 ?
Li3 Zn1 O1 Li1 -87.2(2) 2_755 . . 2_755 ?
N1 Zn1 O1 Zn1 100.09(10) . . . 2_755 ?
N5 Zn1 O1 Zn1 -21.31(10) . . . 2_755 ?
N3 Zn1 O1 Zn1 -151.49(11) . . . 2_755 ?
Zn2 Zn1 O1 Zn1 176.32(3) . . . 2_755 ?
Li3 Zn1 O1 Zn1 92.0(2) . . . 2_755 ?
Li3 Zn1 O1 Zn1 -87.2(2) 2_755 . . 2_755 ?
O1 Zn1 N1 C19 55.2(3) . . . . ?
N5 Zn1 N1 C19 174.3(3) . . . . ?
N3 Zn1 N1 C19 -44.9(4) . . . . ?
Zn2 Zn1 N1 C19 9.1(3) . . . . ?
Li3 Zn1 N1 C19 62.0(4) . . . . ?
Li3 Zn1 N1 C19 46.8(5) 2_755 . . . ?
Zn1 Zn1 N1 C19 97.2(3) 2_755 . . . ?
O1 Zn1 N1 C13 -137.3(3) . . . . ?
N5 Zn1 N1 C13 -18.2(3) . . . . ?
N3 Zn1 N1 C13 122.5(3) . . . . ?
Zn2 Zn1 N1 C13 176.5(3) . . . . ?
Li3 Zn1 N1 C13 -130.6(4) . . . . ?
Li3 Zn1 N1 C13 -145.7(4) 2_755 . . . ?
Zn1 Zn1 N1 C13 -95.3(3) 2_755 . . . ?
O1 Zn1 N1 Li3 -6.7(2) . . . . ?
N5 Zn1 N1 Li3 112.4(2) . . . . ?
N3 Zn1 N1 Li3 -106.9(2) . . . . ?
Zn2 Zn1 N1 Li3 -52.9(2) . . . . ?
Li3 Zn1 N1 Li3 -15.1(3) 2_755 . . . ?
Zn1 Zn1 N1 Li3 35.3(2) 2_755 . . . ?
O1 Li3 N1 C19 -124.3(3) . . . . ?
N4 Li3 N1 C19 96.8(6) 2_755 . . . ?
N2 Li3 N1 C19 -24.2(2) . . . . ?
Zn2 Li3 N1 C19 -77.0(3) . . . . ?
Zn1 Li3 N1 C19 -131.3(3) . . . . ?
Zn1 Li3 N1 C19 -169.3(3) 2_755 . . . ?
Li1 Li3 N1 C19 -169.3(3) 2_755 . . . ?
Zn2 Li3 N1 C19 -117.5(5) 2_755 . . . ?
O1 Li3 N1 C13 119.7(4) . . . . ?
N4 Li3 N1 C13 -19.3(8) 2_755 . . . ?
N2 Li3 N1 C13 -140.3(4) . . . . ?
C19 Li3 N1 C13 -116.1(5) . . . . ?
Zn2 Li3 N1 C13 166.9(3) . . . . ?
Zn1 Li3 N1 C13 112.7(4) . . . . ?
Zn1 Li3 N1 C13 74.6(4) 2_755 . . . ?
Li1 Li3 N1 C13 74.6(4) 2_755 . . . ?
Zn2 Li3 N1 C13 126.4(5) 2_755 . . . ?
O1 Li3 N1 Zn1 7.0(2) . . . . ?
N4 Li3 N1 Zn1 -132.0(6) 2_755 . . . ?
N2 Li3 N1 Zn1 107.05(19) . . . . ?
C19 Li3 N1 Zn1 131.3(3) . . . . ?
Zn2 Li3 N1 Zn1 54.23(13) . . . . ?
Zn1 Li3 N1 Zn1 -38.04(18) 2_755 . . . ?
Li1 Li3 N1 Zn1 -38.04(18) 2_755 . . . ?
Zn2 Li3 N1 Zn1 13.7(4) 2_755 . . . ?
C6 C1 N2 C19 131.3(4) . . . . ?
C2 C1 N2 C19 -52.5(5) . . . . ?
C6 C1 N2 Li3 15.7(6) . . . . ?
C2 C1 N2 Li3 -168.0(4) . . . . ?
C6 C1 N2 Zn2 -74.0(4) . . . . ?
C2 C1 N2 Zn2 102.2(4) . . . . ?
O1 Li3 N2 C19 112.3(4) . . . . ?
N4 Li3 N2 C19 -108.1(5) 2_755 . . . ?
N1 Li3 N2 C19 23.6(2) . . . . ?
Zn2 Li3 N2 C19 125.5(3) . . . . ?
Zn1 Li3 N2 C19 67.9(2) . . . . ?
Zn1 Li3 N2 C19 95.3(6) 2_755 . . . ?
Li1 Li3 N2 C19 95.3(6) 2_755 . . . ?
Zn2 Li3 N2 C19 154.8(3) 2_755 . . . ?
O1 Li3 N2 C1 -119.9(4) . . . . ?
N4 Li3 N2 C1 19.7(8) 2_755 . . . ?
N1 Li3 N2 C1 151.4(4) . . . . ?
C19 Li3 N2 C1 127.8(5) . . . . ?
Zn2 Li3 N2 C1 -106.7(4) . . . . ?
Zn1 Li3 N2 C1 -164.3(4) . . . . ?
Zn1 Li3 N2 C1 -136.9(5) 2_755 . . . ?
Li1 Li3 N2 C1 -136.9(5) 2_755 . . . ?
Zn2 Li3 N2 C1 -77.4(5) 2_755 . . . ?
O1 Li3 N2 Zn2 -13.2(3) . . . . ?
N4 Li3 N2 Zn2 126.4(5) 2_755 . . . ?
N1 Li3 N2 Zn2 -101.92(17) . . . . ?
C19 Li3 N2 Zn2 -125.5(3) . . . . ?
Zn1 Li3 N2 Zn2 -57.60(12) . . . . ?
Zn1 Li3 N2 Zn2 -30.2(5) 2_755 . . . ?
Li1 Li3 N2 Zn2 -30.2(5) 2_755 . . . ?
Zn2 Li3 N2 Zn2 29.3(2) 2_755 . . . ?
O1 Zn2 N2 C19 -61.0(3) . . . . ?
N6 Zn2 N2 C19 172.8(3) . . . . ?
N3 Zn2 N2 C19 34.9(3) . . . . ?
Li3 Zn2 N2 C19 -73.9(4) . . . . ?
Zn1 Zn2 N2 C19 -12.9(3) . . . . ?
Li3 Zn2 N2 C19 -46.8(4) 2_755 . . . ?
Zn2 Zn2 N2 C19 -101.7(3) 2_755 . . . ?
O1 Zn2 N2 C1 145.2(3) . . . . ?
N6 Zn2 N2 C1 19.0(3) . . . . ?
N3 Zn2 N2 C1 -118.9(3) . . . . ?
Li3 Zn2 N2 C1 132.4(4) . . . . ?
Zn1 Zn2 N2 C1 -166.7(3) . . . . ?
Li3 Zn2 N2 C1 159.4(3) 2_755 . . . ?
Zn2 Zn2 N2 C1 104.6(3) 2_755 . . . ?
O1 Zn2 N2 Li3 12.8(2) . . . . ?
N6 Zn2 N2 Li3 -113.4(2) . . . . ?
N3 Zn2 N2 Li3 108.7(3) . . . . ?
Zn1 Zn2 N2 Li3 61.0(2) . . . . ?
Li3 Zn2 N2 Li3 27.1(3) 2_755 . . . ?
Zn2 Zn2 N2 Li3 -27.8(2) 2_755 . . . ?
C6 C1 C2 C3 -0.3(6) . . . . ?
N2 C1 C2 C3 -176.6(4) . . . . ?
N1 Zn1 N3 C38 179.1(4) . . . . ?
O1 Zn1 N3 C38 74.3(4) . . . . ?
N5 Zn1 N3 C38 -45.5(5) . . . . ?
Zn2 Zn1 N3 C38 102.7(4) . . . . ?
Li3 Zn1 N3 C38 117.4(4) . . . . ?
Li3 Zn1 N3 C38 36.0(4) 2_755 . . . ?
Zn1 Zn1 N3 C38 50.0(5) 2_755 . . . ?
N1 Zn1 N3 C32 -37.8(4) . . . . ?
O1 Zn1 N3 C32 -142.7(3) . . . . ?
N5 Zn1 N3 C32 97.6(3) . . . . ?
Zn2 Zn1 N3 C32 -114.3(3) . . . . ?
Li3 Zn1 N3 C32 -99.5(4) . . . . ?
Li3 Zn1 N3 C32 179.1(4) 2_755 . . . ?
Zn1 Zn1 N3 C32 -166.9(3) 2_755 . . . ?
N1 Zn1 N3 Zn2 76.44(14) . . . . ?
O1 Zn1 N3 Zn2 -28.38(9) . . . . ?
N5 Zn1 N3 Zn2 -148.18(15) . . . . ?
Li3 Zn1 N3 Zn2 14.7(2) . . . . ?
Li3 Zn1 N3 Zn2 -66.66(16) 2_755 . . . ?
Zn1 Zn1 N3 Zn2 -52.64(15) 2_755 . . . ?
O1 Zn2 N3 C38 -86.6(3) . . . . ?
N6 Zn2 N3 C38 42.0(4) . . . . ?
N2 Zn2 N3 C38 174.0(3) . . . . ?
Li3 Zn2 N3 C38 -131.4(3) . . . . ?
Zn1 Zn2 N3 C38 -116.0(3) . . . . ?
Li3 Zn2 N3 C38 -49.8(3) 2_755 . . . ?
Zn2 Zn2 N3 C38 -59.8(4) 2_755 . . . ?
O1 Zn2 N3 C32 134.4(3) . . . . ?
N6 Zn2 N3 C32 -97.0(4) . . . . ?
N2 Zn2 N3 C32 35.0(4) . . . . ?
Li3 Zn2 N3 C32 89.5(4) . . . . ?
Zn1 Zn2 N3 C32 105.0(4) . . . . ?
Li3 Zn2 N3 C32 171.2(4) 2_755 . . . ?
Zn2 Zn2 N3 C32 161.2(3) 2_755 . . . ?
O1 Zn2 N3 Zn1 29.43(9) . . . . ?
N6 Zn2 N3 Zn1 157.96(13) . . . . ?
N2 Zn2 N3 Zn1 -70.00(13) . . . . ?
Li3 Zn2 N3 Zn1 -15.4(2) . . . . ?
Li3 Zn2 N3 Zn1 66.19(17) 2_755 . . . ?
Zn2 Zn2 N3 Zn1 56.17(14) 2_755 . . . ?
C1 C2 C3 C4 0.5(7) . . . . ?
C2 C3 C4 C5 -0.3(8) . . . . ?
C3 C4 C5 C6 -0.1(8) . . . . ?
N1 Zn1 N5 C49 -49.5(3) . . . . ?
O1 Zn1 N5 C49 64.9(3) . . . . ?
N3 Zn1 N5 C49 177.8(3) . . . . ?
Zn2 Zn1 N5 C49 95.4(3) . . . . ?
Li3 Zn1 N5 C49 16.2(4) . . . . ?
Li3 Zn1 N5 C49 102.7(3) 2_755 . . . ?
Zn1 Zn1 N5 C49 50.5(3) 2_755 . . . ?
N1 Zn1 N5 C39 103.9(3) . . . . ?
O1 Zn1 N5 C39 -141.7(3) . . . . ?
N3 Zn1 N5 C39 -28.8(4) . . . . ?
Zn2 Zn1 N5 C39 -111.2(3) . . . . ?
Li3 Zn1 N5 C39 169.6(3) . . . . ?
Li3 Zn1 N5 C39 -103.9(3) 2_755 . . . ?
Zn1 Zn1 N5 C39 -156.2(3) 2_755 . . . ?
C2 C1 C6 C5 -0.1(7) . . . . ?
N2 C1 C6 C5 176.3(4) . . . . ?
C4 C5 C6 C1 0.3(8) . . . . ?
O1 Zn2 N6 C60 -39.0(3) . . . . ?
N2 Zn2 N6 C60 75.9(3) . . . . ?
N3 Zn2 N6 C60 -156.5(2) . . . . ?
Li3 Zn2 N6 C60 16.3(4) . . . . ?
Zn1 Zn2 N6 C60 -85.7(4) . . . . ?
Li3 Zn2 N6 C60 -78.2(3) 2_755 . . . ?
Zn2 Zn2 N6 C60 -30.0(2) 2_755 . . . ?
O1 Zn2 N6 C50 148.4(2) . . . . ?
N2 Zn2 N6 C50 -96.8(3) . . . . ?
N3 Zn2 N6 C50 30.8(3) . . . . ?
Li3 Zn2 N6 C50 -156.4(3) . . . . ?
Zn1 Zn2 N6 C50 101.6(4) . . . . ?
Li3 Zn2 N6 C50 109.1(3) 2_755 . . . ?
Zn2 Zn2 N6 C50 157.3(3) 2_755 . . . ?
C12 C7 C8 C9 1.3(8) . . . . ?
C19 C7 C8 C9 -178.4(5) . . . . ?
C7 C8 C9 C10 -1.4(10) . . . . ?
C8 C9 C10 C11 -0.7(14) . . . . ?
C9 C10 C11 C12 2.6(14) . . . . ?
C8 C7 C12 C11 0.7(8) . . . . ?
C19 C7 C12 C11 -179.6(5) . . . . ?
C10 C11 C12 C7 -2.6(10) . . . . ?
C19 N1 C13 C14 -70.8(5) . . . . ?
Zn1 N1 C13 C14 121.0(4) . . . . ?
Li3 N1 C13 C14 26.5(6) . . . . ?
C19 N1 C13 C18 110.3(5) . . . . ?
Zn1 N1 C13 C18 -57.9(5) . . . . ?
Li3 N1 C13 C18 -152.3(4) . . . . ?
C18 C13 C14 C15 -1.8(7) . . . . ?
N1 C13 C14 C15 179.3(4) . . . . ?
C13 C14 C15 C16 1.8(9) . . . . ?
C14 C15 C16 C17 -1.3(9) . . . . ?
C15 C16 C17 C18 0.8(9) . . . . ?
C14 C13 C18 C17 1.4(7) . . . . ?
N1 C13 C18 C17 -179.7(4) . . . . ?
C16 C17 C18 C13 -0.9(8) . . . . ?
C1 N2 C19 N1 175.0(3) . . . . ?
Li3 N2 C19 N1 -44.9(4) . . . . ?
Zn2 N2 C19 N1 22.8(5) . . . . ?
C1 N2 C19 C7 -9.1(6) . . . . ?
Li3 N2 C19 C7 130.9(4) . . . . ?
Zn2 N2 C19 C7 -161.4(3) . . . . ?
C1 N2 C19 Li3 -140.1(4) . . . . ?
Zn2 N2 C19 Li3 67.7(3) . . . . ?
C13 N1 C19 N2 171.8(4) . . . . ?
Zn1 N1 C19 N2 -21.0(5) . . . . ?
Li3 N1 C19 N2 40.7(4) . . . . ?
C13 N1 C19 C7 -4.0(6) . . . . ?
Zn1 N1 C19 C7 163.2(4) . . . . ?
Li3 N1 C19 C7 -135.1(5) . . . . ?
C13 N1 C19 Li3 131.1(4) . . . . ?
Zn1 N1 C19 Li3 -61.7(3) . . . . ?
C12 C7 C19 N2 119.4(5) . . . . ?
C8 C7 C19 N2 -60.9(6) . . . . ?
C12 C7 C19 N1 -64.9(6) . . . . ?
C8 C7 C19 N1 114.9(5) . . . . ?
C12 C7 C19 Li3 -160.8(5) . . . . ?
C8 C7 C19 Li3 18.9(7) . . . . ?
O1 Li3 C19 N2 -77.0(4) . . . . ?
N4 Li3 C19 N2 103.2(6) 2_755 . . . ?
N1 Li3 C19 N2 -139.1(4) . . . . ?
Zn2 Li3 C19 N2 -42.5(2) . . . . ?
Zn1 Li3 C19 N2 -104.0(3) . . . . ?
Zn1 Li3 C19 N2 -124.3(5) 2_755 . . . ?
Li1 Li3 C19 N2 -124.3(5) 2_755 . . . ?
Zn2 Li3 C19 N2 -38.8(5) 2_755 . . . ?
O1 Li3 C19 N1 62.1(4) . . . . ?
N4 Li3 C19 N1 -117.7(6) 2_755 . . . ?
N2 Li3 C19 N1 139.1(4) . . . . ?
Zn2 Li3 C19 N1 96.6(3) . . . . ?
Zn1 Li3 C19 N1 35.1(2) . . . . ?
Zn1 Li3 C19 N1 14.8(4) 2_755 . . . ?
Li1 Li3 C19 N1 14.8(4) 2_755 . . . ?
Zn2 Li3 C19 N1 100.3(5) 2_755 . . . ?
O1 Li3 C19 C7 177.7(4) . . . . ?
N4 Li3 C19 C7 -2.1(9) 2_755 . . . ?
N2 Li3 C19 C7 -105.3(6) . . . . ?
N1 Li3 C19 C7 115.6(6) . . . . ?
Zn2 Li3 C19 C7 -147.8(5) . . . . ?
Zn1 Li3 C19 C7 150.7(5) . . . . ?
Zn1 Li3 C19 C7 130.4(5) 2_755 . . . ?
Li1 Li3 C19 C7 130.4(5) 2_755 . . . ?
Zn2 Li3 C19 C7 -144.2(5) 2_755 . . . ?
C38 N4 C20 C25 64.8(6) . . . . ?
Li3 N4 C20 C25 -104.7(5) 2_755 . . . ?
C38 N4 C20 C21 -118.7(6) . . . . ?
Li3 N4 C20 C21 71.8(6) 2_755 . . . ?
C25 C20 C21 C22 1.5(10) . . . . ?
N4 C20 C21 C22 -175.1(6) . . . . ?
C20 C21 C22 C23 -0.1(13) . . . . ?
C21 C22 C23 C24 -2.8(12) . . . . ?
C22 C23 C24 C25 4.4(11) . . . . ?
C21 C20 C25 C24 0.0(8) . . . . ?
N4 C20 C25 C24 176.6(5) . . . . ?
C23 C24 C25 C20 -3.0(10) . . . . ?
C31 C26 C27 C28 -0.7(9) . . . . ?
C38 C26 C27 C28 -177.7(6) . . . . ?
C26 C27 C28 C29 0.6(13) . . . . ?
C27 C28 C29 C30 -0.5(15) . . . . ?
C28 C29 C30 C31 0.4(13) . . . . ?
C29 C30 C31 C26 -0.6(10) . . . . ?
C27 C26 C31 C30 0.7(8) . . . . ?
C38 C26 C31 C30 177.7(5) . . . . ?
C38 N3 C32 C33 -105.1(5) . . . . ?
Zn1 N3 C32 C33 111.2(4) . . . . ?
Zn2 N3 C32 C33 30.5(6) . . . . ?
C38 N3 C32 C37 76.4(7) . . . . ?
Zn1 N3 C32 C37 -67.3(5) . . . . ?
Zn2 N3 C32 C37 -148.0(4) . . . . ?
C37 C32 C33 C34 -1.8(7) . . . . ?
N3 C32 C33 C34 179.7(5) . . . . ?
C32 C33 C34 C35 2.4(8) . . . . ?
C33 C34 C35 C36 -1.8(9) . . . . ?
C34 C35 C36 C37 0.6(10) . . . . ?
C33 C32 C37 C36 0.6(8) . . . . ?
N3 C32 C37 C36 179.1(5) . . . . ?
C20 N4 C38 N3 -173.5(5) . . . . ?
Li3 N4 C38 N3 -5.4(7) 2_755 . . . ?
C20 N4 C38 C26 7.2(7) . . . . ?
Li3 N4 C38 C26 175.3(4) 2_755 . . . ?
C32 N3 C38 N4 -171.5(5) . . . . ?
Zn1 N3 C38 N4 -30.8(6) . . . . ?
Zn2 N3 C38 N4 49.3(5) . . . . ?
C32 N3 C38 C26 7.9(7) . . . . ?
Zn1 N3 C38 C26 148.5(3) . . . . ?
Zn2 N3 C38 C26 -131.4(4) . . . . ?
C27 C26 C38 N4 66.7(7) . . . . ?
C31 C26 C38 N4 -110.2(5) . . . . ?
C27 C26 C38 N3 -112.6(6) . . . . ?
C31 C26 C38 N3 70.5(6) . . . . ?
C49 N5 C39 C44 -129.1(4) . . . . ?
Zn1 N5 C39 C44 78.1(5) . . . . ?
C49 N5 C39 C40 54.0(6) . . . . ?
Zn1 N5 C39 C40 -98.9(4) . . . . ?
C44 C39 C40 C41 0.8(7) . . . . ?
N5 C39 C40 C41 177.8(4) . . . . ?
C39 C40 C41 C42 0.2(8) . . . . ?
C40 C41 C42 C43 -0.6(9) . . . . ?
C41 C42 C43 C44 -0.2(8) . . . . ?
C40 C39 C44 C43 -1.6(7) . . . . ?
N5 C39 C44 C43 -178.7(4) . . . . ?
C42 C43 C44 C39 1.3(8) . . . . ?
C46 C45 C46 C47 -0.4(3) 2_755 . . . ?
C49 C45 C46 C47 179.6(3) . . . . ?
C45 C46 C47 C48 0.8(7) . . . . ?
C46 C47 C48 C47 -0.4(3) . . . 2_755 ?
C39 N5 C49 N5 176.9(4) . . . 2_755 ?
Zn1 N5 C49 N5 -31.54(15) . . . 2_755 ?
C39 N5 C49 C45 -3.1(4) . . . . ?
Zn1 N5 C49 C45 148.46(15) . . . . ?
C46 C45 C49 N5 67.4(3) . . . . ?
C46 C45 C49 N5 -112.6(3) 2_755 . . . ?
C46 C45 C49 N5 -112.6(3) . . . 2_755 ?
C46 C45 C49 N5 67.4(3) 2_755 . . 2_755 ?
C60 N6 C50 C51 70.4(5) . . . . ?
Zn2 N6 C50 C51 -116.4(4) . . . . ?
C60 N6 C50 C55 -112.3(4) . . . . ?
Zn2 N6 C50 C55 60.9(4) . . . . ?
C55 C50 C51 C52 -0.9(7) . . . . ?
N6 C50 C51 C52 176.4(4) . . . . ?
C50 C51 C52 C53 -0.8(8) . . . . ?
C51 C52 C53 C54 2.2(8) . . . . ?
C52 C53 C54 C55 -1.8(8) . . . . ?
C51 C50 C55 C54 1.3(7) . . . . ?
N6 C50 C55 C54 -176.0(4) . . . . ?
C57 C56 C57 C58 -0.3(3) 2_755 . . . ?
C60 C56 C57 C58 179.7(3) . . . . ?
C56 C57 C58 C59 0.7(7) . . . . ?
C57 C58 C59 C58 -0.3(3) . . . 2_755 ?
C50 N6 C60 N6 -168.8(4) . . . 2_755 ?
Zn2 N6 C60 N6 18.78(15) . . . 2_755 ?
C50 N6 C60 C56 11.2(4) . . . . ?
Zn2 N6 C60 C56 -161.22(15) . . . . ?
C57 C56 C60 N6 -118.2(3) 2_755 . . . ?
C57 C56 C60 N6 61.8(3) . . . . ?
C57 C56 C60 N6 61.8(3) 2_755 . . 2_755 ?
C57 C56 C60 N6 -118.2(3) . . . 2_755 ?
C7A C1A C2A C3A 179.1(11) . . . . ?
C7A C1A C6A C5A -179.1(11) . . . . ?
C7B C1B C2B C3B -178.4(12) . . . . ?
C7B C1B C6B C5B 178.6(11) . . . . ?
